data_4000788
loop_
_publ_author_name
'Zhou, Qian'
'Boyle, Paul D.'
'Malpezzi, Luciana'
'Mele, Andrea'
'Shin, Joon-Ho'
'Passerini, Stefano'
'Henderson, Wesley A.'

_publ_section_title
;
 Phase Behavior of Ionic Liquid--LiX Mixtures: Pyrrolidinium Cations and
 TFSI--Anions -- Linking Structure to Transport Properties
;
_journal_issue 19
_journal_name_full 'Chemistry of Materials'
_journal_page_first 4331
_journal_paper_doi 10.1021/cm201427k
_journal_volume 23
_journal_year 2011
_chemical_formula_sum 'C64 H88 F72 Li8 N16 O48 S24'
_chemical_formula_weight 4042.46
_chemical_name_systematic
; 
 ? 
;
_space_group_IT_number 2
_symmetry_cell_setting triclinic
_symmetry_space_group_name_Hall '-P 1'
_symmetry_space_group_name_H-M 'P -1'
_atom_sites_solution_hydrogens geom
_atom_sites_solution_primary direct
_atom_sites_solution_secondary difmap
_audit_creation_method SHELXL-97
_cell_angle_alpha 74.5677(19)
_cell_angle_beta 88.853(2)
_cell_angle_gamma 89.2831(18)
_cell_formula_units_Z 2
_cell_length_a 18.4848(6)
_cell_length_b 19.1867(6)
_cell_length_c 22.1063(8)
_cell_measurement_reflns_used 9914
_cell_measurement_temperature 110
_cell_measurement_theta_max 25.00
_cell_measurement_theta_min 2.41
_cell_volume 7555.9(4)
_computing_cell_refinement SAINT
_computing_data_collection Apex2
_computing_data_reduction SAINT
_computing_molecular_graphics NRCVAX
_computing_publication_material cif2tables.py
_computing_structure_refinement XL
_computing_structure_solution XM
_diffrn_ambient_temperature 110
_diffrn_measured_fraction_theta_full 0.965
_diffrn_measured_fraction_theta_max 0.965
_diffrn_measurement_device_type 'Bruker-Nonius Kappa Axis X8 Apex2'
_diffrn_measurement_method 'omega and phi scans'
_diffrn_radiation_monochromator graphite
_diffrn_radiation_source 'fine-focus sealed tube'
_diffrn_radiation_type MoK\a
_diffrn_radiation_wavelength 0.71073
_diffrn_reflns_av_R_equivalents 0.0640
_diffrn_reflns_av_sigmaI/netI 0.0664
_diffrn_reflns_limit_h_max 22
_diffrn_reflns_limit_h_min -22
_diffrn_reflns_limit_k_max 22
_diffrn_reflns_limit_k_min -22
_diffrn_reflns_limit_l_max 26
_diffrn_reflns_limit_l_min -26
_diffrn_reflns_number 165751
_diffrn_reflns_theta_full 25.13
_diffrn_reflns_theta_max 25.13
_diffrn_reflns_theta_min 1.45
_exptl_absorpt_coefficient_mu 0.507
_exptl_absorpt_correction_T_max 0.9864
_exptl_absorpt_correction_T_min 0.8152
_exptl_absorpt_correction_type multi-scan
_exptl_absorpt_process_details SADABS
_exptl_crystal_colour colourless
_exptl_crystal_density_diffrn 1.777
_exptl_crystal_density_method 'not measured'
_exptl_crystal_description plate
_exptl_crystal_F_000 4048
_exptl_crystal_size_max 0.42
_exptl_crystal_size_mid 0.24
_exptl_crystal_size_min 0.03
_refine_diff_density_max 1.239
_refine_diff_density_min -0.521
_refine_diff_density_rms 0.103
_refine_ls_extinction_method none
_refine_ls_goodness_of_fit_ref 1.013
_refine_ls_hydrogen_treatment constr
_refine_ls_matrix_type full
_refine_ls_number_parameters 2097
_refine_ls_number_reflns 26029
_refine_ls_number_restraints 0
_refine_ls_restrained_S_all 1.013
_refine_ls_R_factor_all 0.0947
_refine_ls_R_factor_gt 0.0485
_refine_ls_shift/su_max 0.001
_refine_ls_shift/su_mean 0.000
_refine_ls_structure_factor_coef Fsqd
_refine_ls_weighting_details 'calc w=1/[\s^2^(Fo^2^)+(0.0724P)^2^+2.0528P] where P=(Fo^2^+2Fc^2^)/3'
_refine_ls_weighting_scheme calc
_refine_ls_wR_factor_gt 0.1131
_refine_ls_wR_factor_ref 0.1395
_reflns_number_gt 16646
_reflns_number_total 26029
_reflns_threshold_expression >2sigma(I)
_cod_data_source_file cm201427k_si_003.cif
_cod_data_source_block x10089
_cod_database_code 4000788

loop_
_symmetry_equiv_pos_as_xyz
'x, y, z'
'-x, -y, -z'

loop_
_atom_site_label
_atom_site_type_symbol
_atom_site_fract_x
_atom_site_fract_y
_atom_site_fract_z
_atom_site_U_iso_or_equiv
_atom_site_adp_type
_atom_site_occupancy
_atom_site_symmetry_multiplicity
_atom_site_calc_flag
_atom_site_refinement_flags
Li1 Li 1.5085(4) 1.7058(4) -0.2448(4) 0.0348(18) Uani 1 1 d .
Li2 Li 1.2032(3) 1.1688(3) -0.2066(3) 0.0279(16) Uani 1 1 d .
Li3 Li 1.3536(3) 1.4583(3) -0.2574(3) 0.0291(16) Uani 1 1 d .
Li4 Li 2.0188(3) 1.4390(3) -0.2452(3) 0.0279(16) Uani 1 1 d .
Li5 Li 1.0310(4) 0.9234(3) -0.2046(3) 0.0328(17) Uani 1 1 d .
Li6 Li 1.5418(3) 1.1894(3) -0.2137(3) 0.0279(16) Uani 1 1 d .
Li7 Li 1.7113(3) 0.9519(3) -0.2065(3) 0.0295(16) Uani 1 1 d .
Li8 Li 1.8394(3) 1.6760(3) -0.2435(3) 0.0262(15) Uani 1 1 d .
S1A S 1.40034(6) 1.62030(6) -0.14408(5) 0.0320(3) Uani 1 1 d .
S2A S 1.35853(5) 1.47749(5) -0.12196(5) 0.0285(3) Uani 1 1 d .
O1A O 1.46681(16) 1.65881(16) -0.16219(14) 0.0434(8) Uani 1 1 d .
O2A O 1.33891(16) 1.64296(15) -0.18280(14) 0.0420(8) Uani 1 1 d .
O3A O 1.37203(15) 1.43927(14) -0.16893(13) 0.0334(7) Uani 1 1 d .
O4A O 1.28552(14) 1.49583(15) -0.11130(15) 0.0416(8) Uani 1 1 d .
N1A N 1.41757(17) 1.53734(17) -0.12734(17) 0.0320(9) Uani 1 1 d .
C1A C 1.3768(3) 1.6405(3) -0.0695(2) 0.0448(12) Uani 1 1 d .
F1A F 1.31623(17) 1.60885(16) -0.04557(14) 0.0619(8) Uani 1 1 d .
F2A F 1.42864(16) 1.61993(16) -0.02896(13) 0.0618(8) Uani 1 1 d .
F3A F 1.36754(19) 1.71189(14) -0.08031(14) 0.0709(9) Uani 1 1 d .
C2A C 1.3875(2) 1.4144(2) -0.0491(2) 0.0367(11) Uani 1 1 d .
F4A F 1.34500(14) 1.35701(13) -0.03535(12) 0.0461(7) Uani 1 1 d .
F5A F 1.45463(14) 1.39127(14) -0.05467(12) 0.0497(7) Uani 1 1 d .
F6A F 1.38435(16) 1.44485(14) -0.00254(13) 0.0580(8) Uani 1 1 d .
S1B S 1.12729(5) 1.01466(5) -0.13225(5) 0.0250(2) Uani 1 1 d .
S2B S 1.16023(5) 0.86796(5) -0.11133(5) 0.0276(2) Uani 1 1 d .
O1B O 1.05857(14) 1.00257(13) -0.15613(14) 0.0349(7) Uani 1 1 d .
O2B O 1.16932(15) 1.07323(14) -0.16971(14) 0.0381(8) Uani 1 1 d .
O3B O 1.10158(14) 0.86168(13) -0.15127(13) 0.0284(7) Uani 1 1 d .
O4B O 1.22650(14) 0.83167(15) -0.11746(15) 0.0402(8) Uani 1 1 d .
N1B N 1.17651(16) 0.94682(16) -0.10816(16) 0.0260(8) Uani 1 1 d .
C1B C 1.1074(3) 1.0426(3) -0.0605(2) 0.0419(12) Uani 1 1 d .
F1B F 1.06165(13) 1.09850(13) -0.07403(12) 0.0443(7) Uani 1 1 d .
F2B F 1.16747(17) 1.06473(19) -0.04011(16) 0.0812(11) Uani 1 1 d .
F3B F 1.0794(2) 0.99153(16) -0.01694(15) 0.0844(12) Uani 1 1 d .
C2B C 1.1265(3) 0.8229(3) -0.0333(2) 0.0507(14) Uani 1 1 d .
F4B F 1.1149(2) 0.75366(15) -0.03074(15) 0.0811(10) Uani 1 1 d .
F5B F 1.06329(15) 0.85046(16) -0.02087(13) 0.0581(8) Uani 1 1 d .
F6B F 1.17195(17) 0.82756(19) 0.01037(14) 0.0770(10) Uani 1 1 d .
S1C S 1.92213(5) 1.82183(5) -0.25500(5) 0.0250(2) Uani 1 1 d .
S2C S 1.86640(5) 1.88691(5) -0.16656(5) 0.0254(2) Uani 1 1 d .
O1C O 1.91050(14) 1.75288(14) -0.26672(13) 0.0317(7) Uani 1 1 d .
O2C O 1.99359(13) 1.83705(13) -0.23843(13) 0.0260(6) Uani 1 1 d .
O3C O 1.79729(14) 1.91810(14) -0.15855(13) 0.0318(7) Uani 1 1 d .
O4C O 1.92757(14) 1.93440(13) -0.17883(13) 0.0298(7) Uani 1 1 d .
N1C N 1.85893(16) 1.83637(16) -0.21132(15) 0.0260(8) Uani 1 1 d .
C1C C 1.9065(2) 1.8875(2) -0.3302(2) 0.0377(11) Uani 1 1 d .
F1C F 1.90622(13) 1.95364(12) -0.32368(12) 0.0449(7) Uani 1 1 d .
F2C F 1.95924(15) 1.88167(15) -0.37024(12) 0.0530(7) Uani 1 1 d .
F3C F 1.84421(14) 1.87536(15) -0.35342(12) 0.0545(8) Uani 1 1 d .
C2C C 1.8849(2) 1.8245(2) -0.0896(2) 0.0320(10) Uani 1 1 d .
F4C F 1.94555(12) 1.78858(12) -0.09259(11) 0.0383(6) Uani 1 1 d .
F5C F 1.89185(15) 1.86230(14) -0.04819(12) 0.0506(7) Uani 1 1 d .
F6C F 1.83172(13) 1.77802(14) -0.07176(12) 0.0494(7) Uani 1 1 d .
S1D S 1.37278(5) 1.20058(5) -0.19162(5) 0.0277(3) Uani 1 1 d .
S2D S 1.43139(5) 1.31884(5) -0.27766(5) 0.0271(2) Uani 1 1 d .
O1D O 1.43663(13) 1.15935(13) -0.19815(13) 0.0299(7) Uani 1 1 d .
O2D O 1.30528(13) 1.16383(14) -0.18606(13) 0.0320(7) Uani 1 1 d .
O3D O 1.41660(14) 1.39497(13) -0.29191(13) 0.0319(7) Uani 1 1 d .
O4D O 1.50159(13) 1.29470(13) -0.25387(13) 0.0276(7) Uani 1 1 d .
N1D N 1.36541(16) 1.27693(17) -0.23996(16) 0.0291(8) Uani 1 1 d .
C1D C 1.3823(2) 1.2201(3) -0.1159(2) 0.0392(11) Uani 1 1 d .
F1D F 1.43983(13) 1.26068(14) -0.11652(12) 0.0436(7) Uani 1 1 d .
F2D F 1.32447(14) 1.25389(16) -0.10189(13) 0.0559(8) Uani 1 1 d .
F3D F 1.39091(15) 1.15817(14) -0.07164(12) 0.0537(7) Uani 1 1 d .
C2D C 1.4285(2) 1.2981(2) -0.3536(2) 0.0361(11) Uani 1 1 d .
F4D F 1.48256(14) 1.33086(15) -0.38944(12) 0.0499(7) Uani 1 1 d .
F5D F 1.36707(13) 1.31913(14) -0.38195(12) 0.0477(7) Uani 1 1 d .
F6D F 1.43563(15) 1.22704(13) -0.34471(13) 0.0523(7) Uani 1 1 d .
S1E S 2.18525(5) 1.41599(5) -0.26860(5) 0.0272(2) Uani 1 1 d .
S2E S 2.12351(5) 1.30156(5) -0.18012(5) 0.0244(2) Uani 1 1 d .
O1E O 2.12196(13) 1.45908(13) -0.26540(13) 0.0281(7) Uani 1 1 d .
O2E O 2.25302(13) 1.45194(15) -0.27553(14) 0.0357(7) Uani 1 1 d .
O3E O 2.05360(13) 1.32911(13) -0.20243(12) 0.0249(6) Uani 1 1 d .
O4E O 2.13571(14) 1.22528(13) -0.16903(13) 0.0310(7) Uani 1 1 d .
N1E N 2.19095(16) 1.34209(16) -0.21672(16) 0.0269(8) Uani 1 1 d .
C1E C 2.1752(2) 1.3890(2) -0.3410(2) 0.0326(10) Uani 1 1 d .
F1E F 2.17129(13) 1.44750(13) -0.38933(11) 0.0426(6) Uani 1 1 d .
F2E F 2.23142(13) 1.34936(13) -0.35053(12) 0.0446(7) Uani 1 1 d .
F3E F 2.11565(12) 1.35091(13) -0.33865(11) 0.0391(6) Uani 1 1 d .
C2E C 2.1293(2) 1.3174(2) -0.1026(2) 0.0364(11) Uani 1 1 d .
F4E F 2.12554(14) 1.38796(13) -0.10771(12) 0.0471(7) Uani 1 1 d .
F5E F 2.07550(14) 1.28482(15) -0.06652(12) 0.0489(7) Uani 1 1 d .
F6E F 2.19097(13) 1.29190(15) -0.07556(12) 0.0504(7) Uani 1 1 d .
S1F S 1.64765(5) 1.06805(5) -0.13447(5) 0.0253(2) Uani 1 1 d .
S2F S 1.66595(6) 1.20706(5) -0.12141(5) 0.0284(3) Uani 1 1 d .
O1F O 1.57494(13) 1.08772(13) -0.15464(13) 0.0275(6) Uani 1 1 d .
O2F O 1.69144(14) 1.03450(14) -0.17297(13) 0.0326(7) Uani 1 1 d .
O3F O 1.61054(14) 1.23158(13) -0.16713(13) 0.0295(7) Uani 1 1 d .
O4F O 1.72675(15) 1.25214(14) -0.12401(15) 0.0409(8) Uani 1 1 d .
N1F N 1.69176(17) 1.12674(16) -0.11402(16) 0.0279(8) Uani 1 1 d .
C1F C 1.6381(2) 0.9971(2) -0.0610(2) 0.0357(11) Uani 1 1 d .
F1F F 1.59533(16) 1.01775(14) -0.02062(12) 0.0535(7) Uani 1 1 d .
F2F F 1.60866(14) 0.93903(12) -0.07268(12) 0.0425(6) Uani 1 1 d .
F3F F 1.70145(14) 0.97834(13) -0.03528(13) 0.0552(8) Uani 1 1 d .
C2F C 1.6195(3) 1.2057(2) -0.0474(2) 0.0402(12) Uani 1 1 d .
F4F F 1.66220(15) 1.17993(14) 0.00114(12) 0.0541(8) Uani 1 1 d .
F5F F 1.59952(16) 1.27247(13) -0.04796(12) 0.0557(8) Uani 1 1 d .
F6F F 1.56069(14) 1.16479(14) -0.03937(12) 0.0476(7) Uani 1 1 d .
S1G S 1.41498(5) 1.62033(5) -0.32383(5) 0.0280(2) Uani 1 1 d .
S2G S 1.37274(5) 1.76183(5) -0.32788(5) 0.0280(2) Uani 1 1 d .
O1G O 1.47612(14) 1.62601(14) -0.28646(13) 0.0331(7) Uani 1 1 d .
O2G O 1.37624(15) 1.55372(14) -0.30693(14) 0.0371(8) Uani 1 1 d .
O3G O 1.44353(14) 1.77260(13) -0.30656(13) 0.0306(7) Uani 1 1 d .
O4G O 1.31209(15) 1.78586(15) -0.29801(15) 0.0430(8) Uani 1 1 d .
N1G N 1.35942(17) 1.68382(16) -0.33654(16) 0.0273(8) Uani 1 1 d .
C1G C 1.4553(3) 1.6219(3) -0.4004(2) 0.0447(12) Uani 1 1 d .
F1G F 1.40556(16) 1.62956(15) -0.44359(13) 0.0571(8) Uani 1 1 d .
F2G F 1.49058(15) 1.55989(15) -0.39602(14) 0.0611(8) Uani 1 1 d .
F3G F 1.50161(15) 1.67556(16) -0.41821(14) 0.0626(8) Uani 1 1 d .
C2G C 1.3674(3) 1.8172(2) -0.4076(2) 0.0491(13) Uani 1 1 d .
F4G F 1.37778(17) 1.88616(12) -0.40992(13) 0.0599(8) Uani 1 1 d .
F5G F 1.30286(19) 1.81149(16) -0.43061(15) 0.0830(12) Uani 1 1 d .
F6G F 1.4157(2) 1.79871(16) -0.44433(14) 0.0808(11) Uani 1 1 d .
S1H S 1.89966(5) 1.43800(5) -0.34562(5) 0.0246(2) Uani 1 1 d .
S2H S 1.92036(5) 1.57264(5) -0.32344(5) 0.0261(2) Uani 1 1 d .
O1H O 1.95033(13) 1.40593(13) -0.29725(12) 0.0263(6) Uani 1 1 d .
O2H O 1.83866(14) 1.39661(14) -0.35187(13) 0.0322(7) Uani 1 1 d .
O3H O 1.99105(14) 1.54877(14) -0.30115(13) 0.0305(7) Uani 1 1 d .
O4H O 1.87604(15) 1.60655(14) -0.28548(14) 0.0369(7) Uani 1 1 d .
N1H N 1.87461(16) 1.51743(16) -0.34720(16) 0.0265(8) Uani 1 1 d .
C1H C 1.9531(2) 1.4477(2) -0.4174(2) 0.0359(11) Uani 1 1 d .
F1H F 2.01541(13) 1.47988(13) -0.41401(12) 0.0441(7) Uani 1 1 d .
F2H F 1.96677(15) 1.38327(13) -0.42690(13) 0.0515(7) Uani 1 1 d .
F3H F 1.91711(15) 1.48724(14) -0.46679(12) 0.0492(7) Uani 1 1 d .
C2H C 1.9351(3) 1.6457(2) -0.3949(2) 0.0370(11) Uani 1 1 d .
F4H F 1.97262(16) 1.62367(14) -0.43740(13) 0.0553(8) Uani 1 1 d .
F5H F 1.97137(14) 1.69835(13) -0.38044(12) 0.0483(7) Uani 1 1 d .
F6H F 1.87292(15) 1.67267(14) -0.41880(14) 0.0665(9) Uani 1 1 d .
S1I S 1.13794(6) 1.00232(6) -0.30769(5) 0.0317(3) Uani 1 1 d .
S2I S 1.20477(6) 1.13672(6) -0.33408(5) 0.0331(3) Uani 1 1 d .
O1I O 1.19508(15) 0.96978(15) -0.26829(14) 0.0412(8) Uani 1 1 d .
O2I O 1.06556(15) 0.97984(15) -0.28815(14) 0.0391(8) Uani 1 1 d .
O3I O 1.19208(16) 1.18631(14) -0.29599(13) 0.0364(7) Uani 1 1 d .
O4I O 1.27414(15) 1.10304(17) -0.33158(16) 0.0495(9) Uani 1 1 d .
N1I N 1.13691(17) 1.08713(17) -0.33001(16) 0.0303(8) Uani 1 1 d .
C1I C 1.1512(3) 0.9733(3) -0.3796(3) 0.0558(14) Uani 1 1 d .
F1I F 1.21721(18) 0.99010(18) -0.40284(15) 0.0759(10) Uani 1 1 d .
F2I F 1.10446(19) 1.00508(18) -0.42226(15) 0.0767(10) Uani 1 1 d .
F3I F 1.14314(19) 0.90246(16) -0.36665(16) 0.0771(10) Uani 1 1 d .
C2I C 1.1956(3) 1.1944(3) -0.4137(2) 0.0493(13) Uani 1 1 d .
F4I F 1.13451(17) 1.23156(15) -0.42058(13) 0.0641(9) Uani 1 1 d .
F5I F 1.19840(18) 1.15536(16) -0.45489(13) 0.0708(9) Uani 1 1 d .
F6I F 1.24996(17) 1.24086(16) -0.42667(13) 0.0663(9) Uani 1 1 d .
S1J S 1.65618(6) 1.17013(5) -0.31770(5) 0.0298(3) Uani 1 1 d .
S2J S 1.72446(6) 1.05092(5) -0.34256(5) 0.0305(3) Uani 1 1 d .
O1J O 1.71956(15) 1.18706(15) -0.28905(15) 0.0417(8) Uani 1 1 d .
O2J O 1.58731(15) 1.18101(15) -0.29093(13) 0.0368(7) Uani 1 1 d .
O3J O 1.73125(17) 0.98418(15) -0.29414(14) 0.0450(8) Uani 1 1 d .
O4J O 1.78873(15) 1.09098(16) -0.36146(16) 0.0466(9) Uani 1 1 d .
N1J N 1.65506(17) 1.09395(17) -0.33043(16) 0.0290(8) Uani 1 1 d .
C1J C 1.6539(3) 1.2354(2) -0.3947(2) 0.0390(12) Uani 1 1 d .
F1J F 1.71166(15) 1.22805(13) -0.42882(13) 0.0548(8) Uani 1 1 d .
F2J F 1.59580(15) 1.22619(14) -0.42590(12) 0.0523(7) Uani 1 1 d .
F3J F 1.65141(16) 1.30200(13) -0.38803(13) 0.0573(8) Uani 1 1 d .
C2J C 1.6948(3) 1.0219(2) -0.4093(2) 0.0442(13) Uani 1 1 d .
F4J F 1.74763(17) 0.98457(14) -0.42871(13) 0.0605(8) Uani 1 1 d .
F5J F 1.67948(19) 1.07877(15) -0.45671(13) 0.0749(10) Uani 1 1 d .
F6J F 1.63736(17) 0.98131(17) -0.39598(16) 0.0708(9) Uani 1 1 d .
S1K S 1.83156(6) 1.56867(6) -0.10970(5) 0.0338(3) Uani 1 1 d .
S2K S 1.90932(6) 1.46257(5) -0.14637(5) 0.0273(2) Uani 1 1 d .
O1K O 1.83151(18) 1.63893(15) -0.15357(14) 0.0456(8) Uani 1 1 d .
O2K O 1.76586(15) 1.52793(16) -0.10067(16) 0.0457(9) Uani 1 1 d .
O3K O 1.85250(15) 1.45701(15) -0.18768(13) 0.0385(8) Uani 1 1 d .
O4K O 1.98281(14) 1.45784(14) -0.16801(13) 0.0325(7) Uani 1 1 d .
N1K N 1.90443(17) 1.52702(17) -0.11609(16) 0.0313(8) Uani 1 1 d .
C1K C 1.8475(2) 1.5862(2) -0.0345(2) 0.0364(11) Uani 1 1 d .
F1K F 1.85213(15) 1.52496(13) 0.01000(12) 0.0506(7) Uani 1 1 d .
F2K F 1.90812(14) 1.62361(14) -0.03595(13) 0.0489(7) Uani 1 1 d .
F3K F 1.79175(13) 1.62422(13) -0.02064(12) 0.0448(7) Uani 1 1 d .
C2K C 1.9008(2) 1.3824(2) -0.0807(2) 0.0357(11) Uani 1 1 d .
F4K F 1.95213(14) 1.38010(14) -0.03950(12) 0.0495(7) Uani 1 1 d .
F5K F 1.90719(15) 1.32357(12) -0.10176(13) 0.0540(8) Uani 1 1 d .
F6K F 1.83684(14) 1.38106(13) -0.05255(13) 0.0500(7) Uani 1 1 d .
S1L S 1.67617(5) 1.72918(5) -0.27491(5) 0.0303(3) Uani 1 1 d .
S2L S 1.62041(5) 1.80946(5) -0.19796(5) 0.0292(3) Uani 1 1 d .
O1L O 1.74423(14) 1.69413(15) -0.27874(14) 0.0375(8) Uani 1 1 d .
O2L O 1.61345(13) 1.68352(13) -0.25996(13) 0.0299(7) Uani 1 1 d .
O3L O 1.63421(14) 1.88079(14) -0.19192(14) 0.0362(7) Uani 1 1 d .
O4L O 1.54891(13) 1.79595(13) -0.21647(13) 0.0287(7) Uani 1 1 d .
N1L N 1.68447(16) 1.78592(17) -0.23591(17) 0.0309(8) Uani 1 1 d .
C1L C 1.6602(2) 1.7836(2) -0.3545(2) 0.0400(12) Uani 1 1 d .
F1L F 1.71453(14) 1.82765(15) -0.37675(13) 0.0561(8) Uani 1 1 d .
F2L F 1.60016(13) 1.82173(13) -0.35644(12) 0.0497(7) Uani 1 1 d .
F3L F 1.65294(15) 1.73960(15) -0.39179(13) 0.0557(8) Uani 1 1 d .
C2L C 1.6294(3) 1.7512(3) -0.1185(2) 0.0484(13) Uani 1 1 d .
F4L F 1.62675(16) 1.68246(14) -0.11890(14) 0.0625(8) Uani 1 1 d .
F5L F 1.57558(17) 1.76498(18) -0.08317(14) 0.0689(9) Uani 1 1 d .
F6L F 1.69096(16) 1.76303(16) -0.09395(14) 0.0671(9) Uani 1 1 d .
N1M N 1.07399(16) 0.82113(16) 0.26049(15) 0.0243(8) Uani 1 1 d .
C1M C 0.9939(2) 0.8243(2) 0.2496(2) 0.0348(11) Uani 1 1 d .
H1M1 H 0.9723 0.7777 0.2711 0.052 Uiso 1 1 calc R
H1M2 H 0.9851 0.8347 0.2044 0.052 Uiso 1 1 calc R
H1M3 H 0.9720 0.8625 0.2659 0.052 Uiso 1 1 calc R
C2M C 1.1100(2) 0.7745(2) 0.2231(2) 0.0347(11) Uani 1 1 d .
H2M1 H 1.0817 0.7301 0.2264 0.042 Uiso 1 1 calc R
H2M2 H 1.1595 0.7606 0.2381 0.042 Uiso 1 1 calc R
C3M C 1.1119(2) 0.8215(2) 0.1561(2) 0.0354(11) Uani 1 1 d .
H3M1 H 1.0682 0.8138 0.1335 0.043 Uiso 1 1 calc R
H3M2 H 1.1553 0.8104 0.1333 0.043 Uiso 1 1 calc R
C4M C 1.1142(2) 0.8999(2) 0.1619(2) 0.0354(11) Uani 1 1 d .
H4M1 H 1.1603 0.9232 0.1444 0.042 Uiso 1 1 calc R
H4M2 H 1.0736 0.9288 0.1390 0.042 Uiso 1 1 calc R
C5M C 1.1075(2) 0.8940(2) 0.2317(2) 0.0321(10) Uani 1 1 d .
H5M1 H 1.1557 0.8970 0.2496 0.039 Uiso 1 1 calc R
H5M2 H 1.0763 0.9332 0.2393 0.039 Uiso 1 1 calc R
C6M C 1.0889(2) 0.7920(2) 0.32916(19) 0.0307(10) Uani 1 1 d .
H6M1 H 1.1419 0.7911 0.3350 0.037 Uiso 1 1 calc R
H6M2 H 1.0717 0.7415 0.3431 0.037 Uiso 1 1 calc R
C7M C 1.0541(2) 0.8345(2) 0.3710(2) 0.0336(11) Uani 1 1 d .
H7M1 H 1.0702 0.8854 0.3574 0.040 Uiso 1 1 calc R
H7M2 H 1.0008 0.8341 0.3673 0.040 Uiso 1 1 calc R
C8M C 1.0745(3) 0.8018(2) 0.4389(2) 0.0427(12) Uani 1 1 d .
H8M1 H 1.1276 0.8047 0.4426 0.051 Uiso 1 1 calc R
H8M2 H 1.0611 0.7501 0.4512 0.051 Uiso 1 1 calc R
C9M C 1.0370(3) 0.8400(3) 0.4842(2) 0.0560(14) Uani 1 1 d .
H9M1 H 0.9840 0.8385 0.4791 0.067 Uiso 1 1 calc R
H9M2 H 1.0480 0.8128 0.5278 0.067 Uiso 1 1 calc R
C10M C 1.0583(3) 0.9153(3) 0.4751(3) 0.0703(17) Uani 1 1 d .
H10A H 1.1110 0.9178 0.4781 0.106 Uiso 1 1 calc R
H10B H 1.0350 0.9346 0.5075 0.106 Uiso 1 1 calc R
H10C H 1.0433 0.9439 0.4336 0.106 Uiso 1 1 calc R
N1N N 0.85874(17) 0.34308(18) 0.21274(16) 0.0314(8) Uani 1 1 d .
C1N C 0.8248(3) 0.2740(3) 0.2114(3) 0.0554(15) Uani 1 1 d .
H1N1 H 0.8433 0.2590 0.1749 0.083 Uiso 1 1 calc R
H1N2 H 0.7722 0.2805 0.2086 0.083 Uiso 1 1 calc R
H1N3 H 0.8364 0.2367 0.2499 0.083 Uiso 1 1 calc R
C2N C 0.9388(2) 0.3345(2) 0.2169(2) 0.0375(11) Uani 1 1 d .
H2N1 H 0.9521 0.2889 0.2480 0.045 Uiso 1 1 calc R
H2N2 H 0.9606 0.3755 0.2292 0.045 Uiso 1 1 calc R
C3N C 0.9639(2) 0.3333(3) 0.1526(2) 0.0467(13) Uani 1 1 d .
H3N1 H 0.9619 0.2836 0.1475 0.056 Uiso 1 1 calc R
H3N2 H 1.0142 0.3509 0.1446 0.056 Uiso 1 1 calc R
C4N C 0.9123(3) 0.3831(3) 0.1081(2) 0.0588(15) Uani 1 1 d .
H4N1 H 0.9369 0.4285 0.0857 0.071 Uiso 1 1 calc R
H4N2 H 0.8943 0.3593 0.0768 0.071 Uiso 1 1 calc R
C5N C 0.8507(3) 0.3986(3) 0.1488(2) 0.0554(15) Uani 1 1 d .
H5N1 H 0.8035 0.3930 0.1302 0.066 Uiso 1 1 calc R
H5N2 H 0.8539 0.4484 0.1533 0.066 Uiso 1 1 calc R
C6N C 0.8252(2) 0.3726(2) 0.2637(2) 0.0416(12) Uani 1 1 d .
H6N1 H 0.8464 0.4206 0.2605 0.050 Uiso 1 1 calc R
H6N2 H 0.7728 0.3799 0.2558 0.050 Uiso 1 1 calc R
C7N C 0.8345(2) 0.3268(2) 0.3292(2) 0.0339(11) Uani 1 1 d .
H7N1 H 0.8854 0.3100 0.3349 0.041 Uiso 1 1 calc R
H7N2 H 0.8032 0.2837 0.3364 0.041 Uiso 1 1 calc R
C8N C 0.8149(2) 0.3687(2) 0.3763(2) 0.0403(12) Uani 1 1 d .
H8N1 H 0.8468 0.4114 0.3686 0.048 Uiso 1 1 calc R
H8N2 H 0.7646 0.3867 0.3688 0.048 Uiso 1 1 calc R
C9N C 0.8206(3) 0.3277(3) 0.4434(2) 0.0462(13) Uani 1 1 d .
H9N1 H 0.8711 0.3102 0.4513 0.055 Uiso 1 1 calc R
H9N2 H 0.7890 0.2848 0.4513 0.055 Uiso 1 1 calc R
C10N C 0.7998(3) 0.3714(3) 0.4895(2) 0.0476(13) Uani 1 1 d .
H10D H 0.8288 0.4155 0.4805 0.071 Uiso 1 1 calc R
H10E H 0.8088 0.3424 0.5324 0.071 Uiso 1 1 calc R
H10F H 0.7483 0.3844 0.4853 0.071 Uiso 1 1 calc R
N1O N 1.34186(17) 0.52987(17) 0.25568(16) 0.0303(8) Uani 1 1 d .
C1O C 1.2994(3) 0.5985(2) 0.2497(2) 0.0499(14) Uani 1 1 d .
H1O1 H 1.2476 0.5877 0.2531 0.075 Uiso 1 1 calc R
H1O2 H 1.3101 0.6323 0.2088 0.075 Uiso 1 1 calc R
H1O3 H 1.3129 0.6203 0.2832 0.075 Uiso 1 1 calc R
C2O C 1.3324(3) 0.5041(3) 0.1978(2) 0.0469(13) Uani 1 1 d .
H2O1 H 1.2816 0.5110 0.1838 0.056 Uiso 1 1 calc R
H2O2 H 1.3451 0.4522 0.2062 0.056 Uiso 1 1 calc R
C3O C 1.3825(3) 0.5490(3) 0.1486(2) 0.0512(13) Uani 1 1 d .
H3O1 H 1.3558 0.5893 0.1202 0.061 Uiso 1 1 calc R
H3O2 H 1.4055 0.5190 0.1232 0.061 Uiso 1 1 calc R
C4O C 1.4396(2) 0.5779(3) 0.1849(2) 0.0432(12) Uani 1 1 d .
H4O1 H 1.4887 0.5631 0.1744 0.052 Uiso 1 1 calc R
H4O2 H 1.4372 0.6313 0.1746 0.052 Uiso 1 1 calc R
C5O C 1.4216(2) 0.5451(2) 0.2538(2) 0.0377(11) Uani 1 1 d .
H5O1 H 1.4496 0.4999 0.2704 0.045 Uiso 1 1 calc R
H5O2 H 1.4325 0.5794 0.2788 0.045 Uiso 1 1 calc R
C6O C 1.3188(2) 0.4729(2) 0.3129(2) 0.0353(11) Uani 1 1 d .
H6O1 H 1.3493 0.4294 0.3159 0.042 Uiso 1 1 calc R
H6O2 H 1.2682 0.4595 0.3074 0.042 Uiso 1 1 calc R
C7O C 1.3227(2) 0.4930(2) 0.3739(2) 0.0345(11) Uani 1 1 d .
H7O1 H 1.2873 0.5320 0.3742 0.041 Uiso 1 1 calc R
H7O2 H 1.3716 0.5112 0.3784 0.041 Uiso 1 1 calc R
C8O C 1.3065(2) 0.4273(2) 0.4287(2) 0.0398(12) Uani 1 1 d .
H8O1 H 1.2626 0.4035 0.4192 0.048 Uiso 1 1 calc R
H8O2 H 1.3472 0.3925 0.4326 0.048 Uiso 1 1 calc R
C9O C 1.2949(3) 0.4445(3) 0.4907(2) 0.0541(14) Uani 1 1 d .
H9O1 H 1.2824 0.3994 0.5228 0.065 Uiso 1 1 calc R
H9O2 H 1.2532 0.4781 0.4873 0.065 Uiso 1 1 calc R
C10O C 1.3593(4) 0.4780(3) 0.5125(3) 0.0744(19) Uani 1 1 d .
H10G H 1.4013 0.4457 0.5153 0.112 Uiso 1 1 calc R
H10H H 1.3485 0.4856 0.5539 0.112 Uiso 1 1 calc R
H10I H 1.3700 0.5246 0.4825 0.112 Uiso 1 1 calc R
N1P N 1.59896(18) 0.0541(2) 0.21081(19) 0.0387(10) Uani 1 1 d .
C1P C 1.6164(3) 0.1338(3) 0.1846(3) 0.0736(19) Uani 1 1 d .
H1P1 H 1.5730 0.1629 0.1870 0.110 Uiso 1 1 calc R
H1P2 H 1.6326 0.1427 0.1407 0.110 Uiso 1 1 calc R
H1P3 H 1.6548 0.1471 0.2092 0.110 Uiso 1 1 calc R
C2P C 1.5349(2) 0.0361(3) 0.1781(2) 0.0423(12) Uani 1 1 d .
H2P1 H 1.4970 0.0739 0.1738 0.051 Uiso 1 1 calc R
H2P2 H 1.5143 -0.0109 0.2016 0.051 Uiso 1 1 calc R
C3P C 1.5633(2) 0.0325(3) 0.1141(2) 0.0472(13) Uani 1 1 d .
H3P1 H 1.5544 0.0788 0.0822 0.057 Uiso 1 1 calc R
H3P2 H 1.5395 -0.0068 0.1008 0.057 Uiso 1 1 calc R
C4P C 1.6444(2) 0.0177(2) 0.1221(2) 0.0368(11) Uani 1 1 d .
H4P1 H 1.6580 -0.0275 0.1110 0.044 Uiso 1 1 calc R
H4P2 H 1.6726 0.0580 0.0949 0.044 Uiso 1 1 calc R
C5P C 1.6587(2) 0.0109(2) 0.1902(2) 0.0354(11) Uani 1 1 d .
H5P1 H 1.7066 0.0308 0.1953 0.042 Uiso 1 1 calc R
H5P2 H 1.6570 -0.0404 0.2149 0.042 Uiso 1 1 calc R
C6P C 1.5893(3) 0.0438(3) 0.2775(3) 0.0657(16) Uani 1 1 d .
H6P1 H 1.6367 0.0508 0.2949 0.079 Uiso 1 1 calc R
H6P2 H 1.5565 0.0825 0.2839 0.079 Uiso 1 1 calc R
C7P C 1.5611(4) -0.0239(3) 0.3136(3) 0.0771(19) Uani 1 1 d .
H7P1 H 1.5891 -0.0637 0.3034 0.093 Uiso 1 1 calc R
H7P2 H 1.5102 -0.0281 0.3020 0.093 Uiso 1 1 calc R
C8P C 1.5643(4) -0.0324(3) 0.3865(3) 0.092(2) Uani 1 1 d .
H8P1 H 1.6130 -0.0178 0.3960 0.110 Uiso 1 1 calc R
H8P2 H 1.5291 0.0019 0.3971 0.110 Uiso 1 1 calc R
C9P C 1.5501(4) -0.1020(4) 0.4263(3) 0.101(2) Uani 1 1 d .
H9P1 H 1.5793 -0.1380 0.4113 0.121 Uiso 1 1 calc R
H9P2 H 1.4985 -0.1133 0.4230 0.121 Uiso 1 1 calc R
C10P C 1.5665(4) -0.1098(4) 0.4938(3) 0.109(3) Uani 1 1 d .
H10J H 1.5607 -0.1604 0.5176 0.164 Uiso 1 1 calc R
H10K H 1.5332 -0.0793 0.5107 0.164 Uiso 1 1 calc R
H10L H 1.6164 -0.0948 0.4972 0.164 Uiso 1 1 calc R

loop_
_atom_site_aniso_label
_atom_site_aniso_U_11
_atom_site_aniso_U_22
_atom_site_aniso_U_33
_atom_site_aniso_U_23
_atom_site_aniso_U_13
_atom_site_aniso_U_12
Li1 0.028(4) 0.033(4) 0.047(5) -0.017(4) -0.001(3) -0.005(3)
Li2 0.023(4) 0.025(3) 0.035(4) -0.006(3) 0.005(3) -0.006(3)
Li3 0.025(4) 0.023(3) 0.040(5) -0.009(3) -0.006(3) 0.001(3)
Li4 0.019(3) 0.028(4) 0.037(5) -0.009(3) 0.001(3) -0.002(3)
Li5 0.025(4) 0.024(3) 0.047(5) -0.005(3) -0.004(3) -0.006(3)
Li6 0.025(4) 0.022(3) 0.037(5) -0.009(3) 0.000(3) 0.002(3)
Li7 0.022(4) 0.024(3) 0.043(5) -0.009(3) -0.002(3) -0.004(3)
Li8 0.021(3) 0.024(3) 0.032(4) -0.005(3) -0.001(3) -0.001(3)
S1A 0.0388(7) 0.0269(5) 0.0296(7) -0.0058(5) -0.0034(5) -0.0063(5)
S2A 0.0233(5) 0.0253(5) 0.0364(7) -0.0075(5) -0.0013(5) -0.0011(5)
O1A 0.0469(19) 0.0420(18) 0.042(2) -0.0105(15) -0.0023(15) -0.0206(16)
O2A 0.0473(19) 0.0376(17) 0.037(2) -0.0025(14) -0.0163(15) -0.0038(16)
O3A 0.0360(17) 0.0301(15) 0.0352(19) -0.0102(14) -0.0063(13) -0.0006(14)
O4A 0.0224(16) 0.0347(17) 0.069(2) -0.0166(16) 0.0020(15) 0.0013(14)
N1A 0.0242(19) 0.0279(18) 0.043(2) -0.0080(17) -0.0017(16) -0.0039(16)
C1A 0.056(3) 0.039(3) 0.045(3) -0.020(2) -0.007(3) -0.003(3)
F1A 0.068(2) 0.066(2) 0.058(2) -0.0288(16) 0.0188(16) -0.0080(17)
F2A 0.077(2) 0.072(2) 0.0409(19) -0.0203(15) -0.0203(16) -0.0007(17)
F3A 0.118(3) 0.0355(16) 0.066(2) -0.0248(15) -0.0035(19) 0.0054(17)
C2A 0.035(3) 0.038(3) 0.037(3) -0.009(2) 0.003(2) -0.002(2)
F4A 0.0504(16) 0.0318(14) 0.0512(18) -0.0025(12) 0.0067(13) -0.0098(13)
F5A 0.0419(16) 0.0506(16) 0.0488(18) 0.0008(13) -0.0110(13) 0.0072(14)
F6A 0.092(2) 0.0485(16) 0.0347(18) -0.0132(14) 0.0008(15) -0.0082(16)
S1B 0.0241(5) 0.0206(5) 0.0310(7) -0.0077(4) -0.0010(4) -0.0035(4)
S2B 0.0245(5) 0.0215(5) 0.0351(7) -0.0044(5) -0.0049(5) -0.0010(5)
O1B 0.0279(16) 0.0198(14) 0.058(2) -0.0108(14) -0.0150(14) -0.0016(13)
O2B 0.0406(18) 0.0211(14) 0.053(2) -0.0115(14) 0.0123(15) -0.0129(14)
O3B 0.0268(15) 0.0189(13) 0.0398(19) -0.0076(12) -0.0089(13) -0.0018(12)
O4B 0.0277(16) 0.0314(16) 0.063(2) -0.0161(15) -0.0086(15) 0.0086(14)
N1B 0.0194(17) 0.0251(17) 0.035(2) -0.0111(15) -0.0035(15) -0.0010(15)
C1B 0.041(3) 0.043(3) 0.045(3) -0.018(3) 0.001(2) 0.008(3)
F1B 0.0434(15) 0.0377(14) 0.0564(18) -0.0213(13) 0.0034(13) 0.0106(13)
F2B 0.065(2) 0.118(3) 0.092(3) -0.081(2) -0.0346(19) 0.031(2)
F3B 0.139(3) 0.0541(19) 0.049(2) 0.0009(16) 0.047(2) 0.027(2)
C2B 0.057(4) 0.040(3) 0.047(4) 0.004(2) -0.004(3) -0.009(3)
F4B 0.116(3) 0.0350(17) 0.074(2) 0.0163(16) 0.006(2) -0.0149(18)
F5B 0.0477(17) 0.070(2) 0.054(2) -0.0111(15) 0.0164(14) -0.0247(16)
F6B 0.069(2) 0.110(3) 0.039(2) 0.0040(18) -0.0206(16) -0.009(2)
S1C 0.0214(5) 0.0202(5) 0.0339(7) -0.0077(4) -0.0035(4) -0.0014(4)
S2C 0.0213(5) 0.0205(5) 0.0347(7) -0.0075(4) -0.0031(4) 0.0005(4)
O1C 0.0296(16) 0.0259(15) 0.044(2) -0.0167(13) -0.0020(13) -0.0067(13)
O2C 0.0170(14) 0.0226(14) 0.0392(18) -0.0094(12) -0.0052(12) -0.0015(12)
O3C 0.0218(15) 0.0325(15) 0.0431(19) -0.0135(14) -0.0057(13) 0.0081(13)
O4C 0.0268(15) 0.0238(14) 0.0406(19) -0.0113(13) -0.0017(13) -0.0039(13)
N1C 0.0211(18) 0.0245(17) 0.034(2) -0.0099(15) -0.0006(15) -0.0028(15)
C1C 0.034(3) 0.039(3) 0.039(3) -0.010(2) -0.005(2) 0.001(2)
F1C 0.0476(16) 0.0281(13) 0.0519(18) 0.0022(12) -0.0084(13) 0.0030(13)
F2C 0.0559(18) 0.0585(18) 0.0398(18) -0.0055(14) 0.0054(14) 0.0038(15)
F3C 0.0479(17) 0.0619(18) 0.0491(19) -0.0046(14) -0.0255(14) -0.0043(15)
C2C 0.026(2) 0.035(2) 0.035(3) -0.009(2) -0.003(2) 0.006(2)
F4C 0.0313(13) 0.0344(13) 0.0458(17) -0.0048(12) -0.0055(11) 0.0115(12)
F5C 0.0695(19) 0.0500(16) 0.0368(17) -0.0193(14) -0.0120(14) 0.0168(15)
F6C 0.0386(15) 0.0443(15) 0.0528(19) 0.0088(13) 0.0045(13) -0.0064(14)
S1D 0.0199(5) 0.0222(5) 0.0404(7) -0.0073(5) -0.0031(5) -0.0006(5)
S2D 0.0219(5) 0.0205(5) 0.0385(7) -0.0073(5) -0.0030(5) 0.0025(5)
O1D 0.0185(14) 0.0212(14) 0.048(2) -0.0060(13) -0.0023(13) 0.0011(12)
O2D 0.0179(14) 0.0269(15) 0.049(2) -0.0053(13) 0.0001(13) -0.0032(13)
O3D 0.0318(16) 0.0186(14) 0.044(2) -0.0057(13) 0.0007(13) 0.0037(13)
O4D 0.0183(14) 0.0234(14) 0.0405(19) -0.0066(13) -0.0061(12) 0.0021(12)
N1D 0.0181(17) 0.0237(17) 0.043(2) -0.0056(16) -0.0027(15) 0.0038(15)
C1D 0.031(3) 0.042(3) 0.044(3) -0.011(2) -0.002(2) -0.004(2)
F1D 0.0357(14) 0.0513(16) 0.0487(18) -0.0211(13) -0.0042(12) -0.0133(13)
F2D 0.0389(16) 0.074(2) 0.066(2) -0.0381(16) 0.0076(14) 0.0047(15)
F3D 0.0628(19) 0.0507(17) 0.0407(18) 0.0007(14) -0.0062(14) -0.0079(15)
C2D 0.031(3) 0.036(3) 0.043(3) -0.013(2) -0.007(2) 0.007(2)
F4D 0.0390(15) 0.0654(18) 0.0450(18) -0.0149(14) 0.0063(13) 0.0051(15)
F5D 0.0339(14) 0.0628(17) 0.0473(18) -0.0156(14) -0.0148(12) 0.0122(14)
F6D 0.0653(19) 0.0399(15) 0.060(2) -0.0262(14) -0.0154(14) 0.0110(14)
S1E 0.0181(5) 0.0244(5) 0.0383(7) -0.0070(5) -0.0007(4) -0.0016(5)
S2E 0.0220(5) 0.0214(5) 0.0301(6) -0.0072(4) -0.0019(4) 0.0016(4)
O1E 0.0196(14) 0.0230(14) 0.0416(19) -0.0087(13) 0.0000(12) 0.0001(12)
O2E 0.0159(14) 0.0322(16) 0.058(2) -0.0089(15) -0.0008(13) -0.0072(13)
O3E 0.0163(13) 0.0229(14) 0.0348(18) -0.0067(12) -0.0016(12) -0.0014(12)
O4E 0.0308(16) 0.0192(14) 0.0419(19) -0.0062(13) 0.0000(13) 0.0016(13)
N1E 0.0184(17) 0.0240(17) 0.037(2) -0.0049(15) -0.0002(15) 0.0017(15)
C1E 0.025(2) 0.031(2) 0.038(3) -0.002(2) 0.007(2) -0.001(2)
F1E 0.0459(16) 0.0379(14) 0.0373(16) 0.0010(12) 0.0064(12) 0.0019(13)
F2E 0.0440(15) 0.0431(15) 0.0481(18) -0.0160(13) 0.0109(12) 0.0105(13)
F3E 0.0353(14) 0.0422(14) 0.0428(17) -0.0160(12) 0.0001(12) -0.0119(12)
C2E 0.033(3) 0.037(3) 0.040(3) -0.011(2) -0.003(2) 0.009(2)
F4E 0.0575(17) 0.0405(15) 0.0515(18) -0.0260(13) -0.0119(14) 0.0086(14)
F5E 0.0487(16) 0.0625(18) 0.0329(17) -0.0091(13) 0.0092(13) 0.0066(15)
F6E 0.0425(15) 0.0705(18) 0.0426(17) -0.0226(14) -0.0180(13) 0.0206(15)
S1F 0.0250(5) 0.0209(5) 0.0300(7) -0.0068(4) -0.0051(4) 0.0027(5)
S2F 0.0283(6) 0.0218(5) 0.0358(7) -0.0084(5) -0.0095(5) 0.0026(5)
O1F 0.0224(14) 0.0253(14) 0.0358(18) -0.0094(13) -0.0067(12) 0.0013(13)
O2F 0.0319(16) 0.0258(15) 0.0405(19) -0.0104(13) 0.0029(13) 0.0054(13)
O3F 0.0321(16) 0.0235(14) 0.0339(18) -0.0089(13) -0.0118(13) 0.0050(13)
O4F 0.0337(17) 0.0251(15) 0.064(2) -0.0104(15) -0.0174(15) -0.0021(14)
N1F 0.0257(18) 0.0202(17) 0.039(2) -0.0091(15) -0.0098(16) 0.0016(15)
C1F 0.040(3) 0.031(2) 0.035(3) -0.008(2) -0.008(2) -0.001(2)
F1F 0.080(2) 0.0437(16) 0.0351(17) -0.0080(13) 0.0117(15) 0.0002(15)
F2F 0.0561(17) 0.0244(13) 0.0438(17) -0.0028(12) -0.0068(13) -0.0077(12)
F3F 0.0546(17) 0.0433(15) 0.058(2) 0.0063(13) -0.0313(14) 0.0028(14)
C2F 0.056(3) 0.029(2) 0.038(3) -0.013(2) -0.011(2) 0.012(2)
F4F 0.075(2) 0.0519(16) 0.0367(18) -0.0127(13) -0.0208(14) 0.0134(16)
F5F 0.088(2) 0.0377(15) 0.0473(18) -0.0223(13) -0.0096(15) 0.0200(15)
F6F 0.0444(16) 0.0455(16) 0.0506(19) -0.0093(13) 0.0062(13) 0.0035(14)
S1G 0.0279(6) 0.0215(5) 0.0344(7) -0.0066(5) -0.0061(5) -0.0054(5)
S2G 0.0271(6) 0.0214(5) 0.0338(7) -0.0037(5) -0.0066(5) -0.0034(5)
O1G 0.0279(16) 0.0237(14) 0.049(2) -0.0103(14) -0.0159(14) 0.0000(13)
O2G 0.0348(17) 0.0197(14) 0.054(2) -0.0037(14) -0.0082(14) -0.0100(13)
O3G 0.0271(15) 0.0221(14) 0.0429(19) -0.0083(13) -0.0080(13) -0.0025(13)
O4G 0.0305(17) 0.0344(17) 0.062(2) -0.0102(16) 0.0007(15) 0.0060(15)
N1G 0.0261(18) 0.0200(17) 0.035(2) -0.0061(15) -0.0083(15) -0.0037(15)
C1G 0.045(3) 0.040(3) 0.051(4) -0.015(2) -0.006(3) -0.003(3)
F1G 0.071(2) 0.0625(18) 0.0424(19) -0.0215(15) -0.0108(15) 0.0022(16)
F2G 0.0643(19) 0.0609(18) 0.065(2) -0.0301(16) 0.0012(15) 0.0177(17)
F3G 0.0564(18) 0.0643(19) 0.063(2) -0.0098(16) 0.0223(15) -0.0196(17)
C2G 0.074(4) 0.029(3) 0.041(3) -0.002(2) -0.009(3) -0.008(3)
F4G 0.099(2) 0.0207(13) 0.0539(19) 0.0025(12) -0.0206(16) -0.0130(15)
F5G 0.101(3) 0.0562(19) 0.075(2) 0.0166(17) -0.062(2) -0.0276(19)
F6G 0.146(3) 0.0492(18) 0.039(2) 0.0011(15) 0.026(2) -0.008(2)
S1H 0.0234(5) 0.0231(5) 0.0277(6) -0.0076(4) 0.0001(4) -0.0019(5)
S2H 0.0278(6) 0.0191(5) 0.0308(7) -0.0058(4) 0.0024(5) 0.0001(5)
O1H 0.0272(15) 0.0221(14) 0.0304(17) -0.0080(12) -0.0047(12) 0.0018(13)
O2H 0.0239(15) 0.0312(15) 0.044(2) -0.0135(14) -0.0020(13) -0.0066(13)
O3H 0.0271(15) 0.0256(14) 0.0401(19) -0.0104(13) -0.0079(13) 0.0002(13)
O4H 0.0418(18) 0.0243(15) 0.047(2) -0.0144(14) 0.0131(15) 0.0019(14)
N1H 0.0225(18) 0.0213(17) 0.037(2) -0.0098(15) -0.0025(15) 0.0014(15)
C1H 0.041(3) 0.032(2) 0.038(3) -0.013(2) -0.001(2) -0.002(2)
F1H 0.0388(15) 0.0462(15) 0.0493(18) -0.0172(13) 0.0190(12) -0.0097(13)
F2H 0.0673(19) 0.0403(15) 0.0548(19) -0.0277(14) 0.0197(14) -0.0057(14)
F3H 0.0687(19) 0.0477(16) 0.0295(16) -0.0073(13) 0.0016(14) -0.0102(15)
C2H 0.043(3) 0.031(2) 0.034(3) -0.003(2) 0.001(2) -0.002(2)
F4H 0.082(2) 0.0427(16) 0.0379(18) -0.0057(13) 0.0200(15) -0.0140(15)
F5H 0.0606(18) 0.0272(13) 0.0545(19) -0.0062(12) 0.0060(14) -0.0145(13)
F6H 0.0565(19) 0.0461(17) 0.076(2) 0.0227(15) -0.0190(16) -0.0026(15)
S1I 0.0317(6) 0.0290(6) 0.0348(7) -0.0088(5) -0.0037(5) -0.0070(5)
S2I 0.0307(6) 0.0327(6) 0.0360(7) -0.0092(5) -0.0008(5) -0.0097(5)
O1I 0.0390(18) 0.0329(16) 0.051(2) -0.0087(15) -0.0148(15) 0.0000(15)
O2I 0.0318(17) 0.0363(17) 0.045(2) -0.0021(15) -0.0004(14) -0.0141(15)
O3I 0.0475(19) 0.0287(15) 0.0351(19) -0.0113(14) -0.0056(14) -0.0075(15)
O4I 0.0230(16) 0.052(2) 0.077(3) -0.0231(18) 0.0036(16) -0.0067(16)
N1I 0.0249(19) 0.0274(18) 0.038(2) -0.0070(16) 0.0018(16) -0.0083(16)
C1I 0.066(4) 0.050(3) 0.057(4) -0.024(3) 0.003(3) -0.013(3)
F1I 0.083(2) 0.087(2) 0.073(2) -0.048(2) 0.0294(19) -0.016(2)
F2I 0.102(3) 0.087(2) 0.048(2) -0.0260(18) -0.0258(19) -0.011(2)
F3I 0.110(3) 0.0485(18) 0.087(3) -0.0419(18) 0.005(2) -0.0147(19)
C2I 0.063(4) 0.047(3) 0.038(3) -0.009(3) 0.007(3) -0.028(3)
F4I 0.078(2) 0.0526(18) 0.050(2) 0.0087(14) -0.0195(16) -0.0121(17)
F5I 0.114(3) 0.066(2) 0.0363(19) -0.0197(16) 0.0104(17) -0.0445(19)
F6I 0.086(2) 0.0597(19) 0.051(2) -0.0103(15) 0.0160(16) -0.0468(18)
S1J 0.0288(6) 0.0283(5) 0.0318(7) -0.0072(5) -0.0018(5) 0.0036(5)
S2J 0.0321(6) 0.0254(5) 0.0339(7) -0.0076(5) -0.0025(5) 0.0023(5)
O1J 0.0350(18) 0.0405(18) 0.056(2) -0.0235(16) -0.0137(15) 0.0039(15)
O2J 0.0338(17) 0.0428(17) 0.0326(19) -0.0087(14) 0.0054(13) 0.0073(15)
O3J 0.065(2) 0.0338(17) 0.033(2) -0.0040(14) -0.0011(16) 0.0211(17)
O4J 0.0257(17) 0.0404(18) 0.078(3) -0.0242(17) 0.0078(16) -0.0043(15)
N1J 0.0240(18) 0.0242(17) 0.040(2) -0.0105(16) -0.0001(16) -0.0023(16)
C1J 0.038(3) 0.030(2) 0.045(3) -0.003(2) 0.005(2) 0.005(2)
F1J 0.0582(18) 0.0393(15) 0.057(2) 0.0019(13) 0.0251(15) 0.0033(14)
F2J 0.0588(18) 0.0554(17) 0.0371(17) -0.0024(13) -0.0105(14) 0.0092(15)
F3J 0.073(2) 0.0242(13) 0.071(2) -0.0067(13) 0.0052(16) 0.0063(14)
C2J 0.066(4) 0.031(3) 0.036(3) -0.010(2) -0.009(3) 0.007(3)
F4J 0.097(2) 0.0469(16) 0.0423(18) -0.0203(14) -0.0007(16) 0.0177(17)
F5J 0.133(3) 0.0534(18) 0.0387(19) -0.0124(15) -0.0273(18) 0.034(2)
F6J 0.069(2) 0.062(2) 0.096(3) -0.0442(19) -0.0192(19) -0.0092(18)
S1K 0.0369(6) 0.0298(6) 0.0363(7) -0.0117(5) -0.0032(5) 0.0083(5)
S2K 0.0302(6) 0.0222(5) 0.0283(7) -0.0048(4) 0.0026(5) 0.0022(5)
O1K 0.069(2) 0.0325(16) 0.032(2) -0.0034(14) 0.0003(16) 0.0127(17)
O2K 0.0225(16) 0.0441(18) 0.078(3) -0.0279(18) -0.0058(15) -0.0036(15)
O3K 0.0425(18) 0.0425(18) 0.0329(19) -0.0138(14) -0.0051(14) -0.0011(15)
O4K 0.0354(17) 0.0307(15) 0.0310(18) -0.0081(13) 0.0063(13) 0.0018(14)
N1K 0.0299(19) 0.0253(18) 0.043(2) -0.0167(17) 0.0016(16) -0.0018(16)
C1K 0.037(3) 0.029(2) 0.041(3) -0.006(2) 0.003(2) 0.007(2)
F1K 0.073(2) 0.0410(15) 0.0307(16) 0.0018(12) -0.0014(13) 0.0085(15)
F2K 0.0451(16) 0.0533(17) 0.0571(19) -0.0295(14) -0.0026(13) -0.0099(14)
F3K 0.0473(16) 0.0441(15) 0.0459(17) -0.0182(13) 0.0103(13) 0.0091(14)
C2K 0.040(3) 0.026(2) 0.039(3) -0.006(2) 0.008(2) 0.000(2)
F4K 0.0535(17) 0.0486(16) 0.0387(17) 0.0014(13) -0.0052(13) 0.0103(14)
F5K 0.073(2) 0.0212(13) 0.066(2) -0.0094(13) 0.0128(15) 0.0007(14)
F6K 0.0481(17) 0.0353(14) 0.0557(19) 0.0053(13) 0.0193(14) 0.0003(13)
S1L 0.0209(5) 0.0250(5) 0.0458(8) -0.0105(5) -0.0049(5) -0.0002(5)
S2L 0.0226(5) 0.0250(5) 0.0413(7) -0.0107(5) -0.0044(5) -0.0046(5)
O1L 0.0194(15) 0.0367(17) 0.060(2) -0.0185(15) -0.0052(14) 0.0071(14)
O2L 0.0210(15) 0.0222(14) 0.049(2) -0.0129(13) -0.0016(13) -0.0037(12)
O3L 0.0295(16) 0.0293(15) 0.056(2) -0.0222(15) -0.0022(14) -0.0089(14)
O4L 0.0185(14) 0.0242(14) 0.0465(19) -0.0142(13) -0.0030(13) -0.0042(12)
N1L 0.0166(17) 0.0291(18) 0.051(3) -0.0176(17) -0.0040(16) -0.0041(16)
C1L 0.033(3) 0.037(3) 0.050(3) -0.011(2) 0.000(2) -0.006(2)
F1L 0.0445(16) 0.0527(17) 0.062(2) 0.0003(15) 0.0066(14) -0.0172(15)
F2L 0.0380(15) 0.0456(15) 0.0585(19) -0.0020(13) -0.0070(13) 0.0127(14)
F3L 0.0664(19) 0.0567(18) 0.0463(19) -0.0171(15) -0.0050(15) -0.0050(16)
C2L 0.040(3) 0.056(3) 0.048(4) -0.009(3) -0.008(3) -0.014(3)
F4L 0.071(2) 0.0400(16) 0.064(2) 0.0088(14) -0.0196(16) -0.0108(16)
F5L 0.067(2) 0.094(2) 0.043(2) -0.0134(17) 0.0082(16) -0.0140(19)
F6L 0.0609(19) 0.078(2) 0.056(2) -0.0023(16) -0.0295(16) -0.0204(17)
N1M 0.0216(18) 0.0207(16) 0.031(2) -0.0083(15) -0.0036(15) -0.0006(15)
C1M 0.020(2) 0.043(3) 0.043(3) -0.013(2) -0.0045(19) -0.005(2)
C2M 0.038(3) 0.031(2) 0.042(3) -0.021(2) -0.002(2) 0.006(2)
C3M 0.031(2) 0.040(3) 0.039(3) -0.016(2) -0.002(2) 0.000(2)
C4M 0.030(2) 0.035(2) 0.040(3) -0.008(2) -0.001(2) -0.001(2)
C5M 0.029(2) 0.022(2) 0.041(3) -0.0018(19) 0.000(2) -0.0074(19)
C6M 0.032(2) 0.021(2) 0.038(3) -0.0059(19) -0.004(2) 0.0030(19)
C7M 0.034(2) 0.027(2) 0.038(3) -0.006(2) -0.002(2) 0.001(2)
C8M 0.054(3) 0.033(2) 0.039(3) -0.006(2) -0.003(2) 0.004(2)
C9M 0.079(4) 0.051(3) 0.037(3) -0.011(3) -0.001(3) 0.000(3)
C10M 0.098(5) 0.058(4) 0.060(4) -0.024(3) 0.007(3) -0.008(4)
N1N 0.0257(19) 0.0326(19) 0.039(2) -0.0146(17) -0.0015(16) 0.0007(17)
C1N 0.045(3) 0.059(3) 0.078(4) -0.046(3) 0.015(3) -0.023(3)
C2N 0.023(2) 0.034(2) 0.055(3) -0.012(2) -0.004(2) 0.002(2)
C3N 0.032(3) 0.049(3) 0.053(4) -0.003(2) 0.001(2) 0.001(2)
C4N 0.053(3) 0.057(3) 0.055(4) 0.003(3) 0.006(3) 0.016(3)
C5N 0.060(3) 0.050(3) 0.050(4) -0.004(3) -0.014(3) 0.022(3)
C6N 0.037(3) 0.045(3) 0.050(3) -0.025(2) -0.003(2) 0.002(2)
C7N 0.032(2) 0.031(2) 0.039(3) -0.011(2) 0.000(2) -0.003(2)
C8N 0.040(3) 0.037(3) 0.046(3) -0.014(2) -0.002(2) -0.007(2)
C9N 0.052(3) 0.045(3) 0.044(3) -0.015(2) -0.001(2) -0.005(3)
C10N 0.060(3) 0.050(3) 0.036(3) -0.016(2) -0.002(2) -0.008(3)
N1O 0.0270(19) 0.0265(18) 0.036(2) -0.0057(16) -0.0028(16) -0.0050(16)
C1O 0.047(3) 0.040(3) 0.055(4) -0.001(2) 0.008(2) 0.016(3)
C2O 0.059(3) 0.039(3) 0.043(3) -0.011(2) -0.002(3) -0.013(3)
C3O 0.057(3) 0.051(3) 0.046(4) -0.015(3) 0.005(3) -0.013(3)
C4O 0.030(3) 0.048(3) 0.051(3) -0.012(2) 0.009(2) 0.001(2)
C5O 0.023(2) 0.040(3) 0.049(3) -0.010(2) -0.002(2) -0.003(2)
C6O 0.029(2) 0.031(2) 0.040(3) -0.001(2) -0.001(2) -0.012(2)
C7O 0.029(2) 0.029(2) 0.044(3) -0.006(2) -0.002(2) 0.001(2)
C8O 0.033(3) 0.037(3) 0.045(3) -0.003(2) -0.002(2) -0.001(2)
C9O 0.071(4) 0.042(3) 0.044(4) -0.004(3) 0.003(3) 0.013(3)
C10O 0.127(6) 0.051(3) 0.045(4) -0.012(3) -0.003(4) -0.012(4)
N1P 0.027(2) 0.050(2) 0.048(3) -0.028(2) 0.0004(18) -0.0039(19)
C1P 0.045(3) 0.042(3) 0.147(6) -0.051(4) 0.016(3) -0.003(3)
C2P 0.025(2) 0.055(3) 0.050(3) -0.018(2) -0.003(2) -0.001(2)
C3P 0.029(3) 0.064(3) 0.043(3) -0.005(3) -0.003(2) -0.003(3)
C4P 0.034(3) 0.042(3) 0.037(3) -0.015(2) -0.003(2) -0.006(2)
C5P 0.028(2) 0.035(2) 0.045(3) -0.015(2) -0.003(2) 0.003(2)
C6P 0.061(4) 0.069(4) 0.069(5) -0.020(3) -0.002(3) -0.012(3)
C7P 0.108(5) 0.056(4) 0.064(5) -0.007(3) -0.030(4) -0.004(4)
C8P 0.155(7) 0.057(4) 0.066(5) -0.024(4) 0.021(4) -0.018(4)
C9P 0.146(7) 0.088(5) 0.077(6) -0.037(4) 0.032(5) -0.024(5)
C10P 0.155(7) 0.118(6) 0.048(5) -0.009(4) -0.016(4) -0.006(6)

loop_
_atom_type_symbol
_atom_type_description
_atom_type_scat_dispersion_real
_atom_type_scat_dispersion_imag
_atom_type_scat_source
C C 0.0033 0.0016 'International Tables Vol C Tables 4.2.6.8 and 6.1.1.4'
H H 0.0000 0.0000 'International Tables Vol C Tables 4.2.6.8 and 6.1.1.4'
F F 0.0171 0.0103 'International Tables Vol C Tables 4.2.6.8 and 6.1.1.4'
Li Li -0.0003 0.0001 'International Tables Vol C Tables 4.2.6.8 and 6.1.1.4'
N N 0.0061 0.0033 'International Tables Vol C Tables 4.2.6.8 and 6.1.1.4'
O O 0.0106 0.0060 'International Tables Vol C Tables 4.2.6.8 and 6.1.1.4'
S S 0.1246 0.1234 'International Tables Vol C Tables 4.2.6.8 and 6.1.1.4'

loop_
_geom_angle_atom_site_label_1
_geom_angle_atom_site_label_2
_geom_angle_atom_site_label_3
_geom_angle
_geom_angle_site_symmetry_1
_geom_angle_site_symmetry_3
O1A Li1 O3G 117.1(4) . .
O1A Li1 O2L 116.9(4) . .
O3G Li1 O2L 126.0(4) . .
O1A Li1 O1G 94.9(3) . .
O3G Li1 O1G 85.8(3) . .
O2L Li1 O1G 90.3(3) . .
O1A Li1 O4L 94.2(3) . .
O3G Li1 O4L 90.0(3) . .
O2L Li1 O4L 85.6(3) . .
O1G Li1 O4L 170.9(4) . .
O2B Li2 O3I 106.4(3) . .
O2B Li2 O2D 104.0(3) . .
O3I Li2 O2D 110.2(3) . .
O2B Li2 O4E 101.0(3) . 1_455
O3I Li2 O4E 113.1(3) . 1_455
O2D Li2 O4E 120.4(4) . 1_455
O2B Li2 S2I 89.1(3) . .
O3I Li2 S2I 21.92(12) . .
O2D Li2 S2I 102.6(3) . .
O4E Li2 S2I 131.2(3) 1_455 .
O2G Li3 O2E 101.4(3) . 1_455
O2G Li3 O3A 115.6(3) . .
O2E Li3 O3A 113.3(4) 1_455 .
O2G Li3 O3D 104.4(3) . .
O2E Li3 O3D 113.7(3) 1_455 .
O3A Li3 O3D 108.2(3) . .
O4K Li4 O1H 118.0(3) . .
O4K Li4 O1E 116.2(3) . .
O1H Li4 O1E 125.7(4) . .
O4K Li4 O3E 95.7(3) . .
O1H Li4 O3E 91.2(3) . .
O1E Li4 O3E 85.7(2) . .
O4K Li4 O3H 92.6(3) . .
O1H Li4 O3H 85.8(3) . .
O1E Li4 O3H 89.8(3) . .
O3E Li4 O3H 171.7(4) . .
O3B Li5 O2I 116.8(4) . .
O3B Li5 O4C 124.0(4) . 1_445
O2I Li5 O4C 119.1(3) . 1_445
O3B Li5 O2C 92.2(3) . 1_445
O2I Li5 O2C 93.6(3) . 1_445
O4C Li5 O2C 85.8(3) 1_445 1_445
O3B Li5 O1B 85.5(3) . .
O2I Li5 O1B 95.9(3) . .
O4C Li5 O1B 87.6(3) 1_445 .
O2C Li5 O1B 170.2(4) 1_445 .
O2J Li6 O3F 109.3(3) . .
O2J Li6 O1D 117.5(4) . .
O3F Li6 O1D 133.2(4) . .
O2J Li6 O4D 94.0(3) . .
O3F Li6 O4D 88.3(3) . .
O1D Li6 O4D 86.2(2) . .
O2J Li6 O1F 98.2(3) . .
O3F Li6 O1F 85.7(3) . .
O1D Li6 O1F 90.0(3) . .
O4D Li6 O1F 167.7(4) . .
O3J Li7 O3C 112.5(3) . 1_545
O3J Li7 O2F 109.9(3) . .
O3C Li7 O2F 97.0(3) 1_545 .
O3J Li7 O3L 108.8(4) . 1_545
O3C Li7 O3L 113.7(3) 1_545 1_545
O2F Li7 O3L 114.6(3) . 1_545
O4H Li8 O1K 113.8(3) . .
O4H Li8 O1L 100.6(3) . .
O1K Li8 O1L 109.8(3) . .
O4H Li8 O1C 102.7(3) . .
O1K Li8 O1C 111.0(3) . .
O1L Li8 O1C 118.4(3) . .
O2A S1A O1A 117.97(19) . .
O2A S1A N1A 115.27(18) . .
O1A S1A N1A 108.30(18) . .
O2A S1A C1A 105.1(2) . .
O1A S1A C1A 102.7(2) . .
N1A S1A C1A 105.9(2) . .
O4A S2A O3A 117.37(18) . .
O4A S2A N1A 117.77(17) . .
O3A S2A N1A 109.89(18) . .
O4A S2A C2A 105.9(2) . .
O3A S2A C2A 104.20(19) . .
N1A S2A C2A 98.8(2) . .
S1A O1A Li1 131.4(3) . .
S2A O3A Li3 135.0(3) . .
S1A N1A S2A 123.8(2) . .
F2A C1A F1A 109.4(4) . .
F2A C1A F3A 108.5(4) . .
F1A C1A F3A 108.3(4) . .
F2A C1A S1A 110.9(4) . .
F1A C1A S1A 111.2(3) . .
F3A C1A S1A 108.5(3) . .
F6A C2A F4A 108.9(4) . .
F6A C2A F5A 108.9(4) . .
F4A C2A F5A 107.4(3) . .
F6A C2A S2A 110.9(3) . .
F4A C2A S2A 109.7(3) . .
F5A C2A S2A 111.0(3) . .
O1B S1B O2B 116.83(18) . .
O1B S1B N1B 116.38(16) . .
O2B S1B N1B 109.84(17) . .
O1B S1B C1B 105.7(2) . .
O2B S1B C1B 103.4(2) . .
N1B S1B C1B 102.6(2) . .
O4B S2B O3B 118.22(18) . .
O4B S2B N1B 109.40(17) . .
O3B S2B N1B 115.12(16) . .
O4B S2B C2B 104.6(2) . .
O3B S2B C2B 103.5(2) . .
N1B S2B C2B 104.3(2) . .
S1B O1B Li5 128.2(2) . .
S1B O2B Li2 160.7(3) . .
S2B O3B Li5 139.0(3) . .
S1B N1B S2B 126.5(2) . .
F3B C1B F2B 109.4(4) . .
F3B C1B F1B 109.1(4) . .
F2B C1B F1B 107.4(4) . .
F3B C1B S1B 112.4(3) . .
F2B C1B S1B 109.6(3) . .
F1B C1B S1B 108.8(3) . .
F6B C2B F5B 108.1(5) . .
F6B C2B F4B 110.0(4) . .
F5B C2B F4B 106.8(4) . .
F6B C2B S2B 111.9(4) . .
F5B C2B S2B 111.7(3) . .
F4B C2B S2B 108.3(4) . .
O2C S1C O1C 117.42(16) . .
O2C S1C N1C 116.08(17) . .
O1C S1C N1C 108.30(17) . .
O2C S1C C1C 104.52(19) . .
O1C S1C C1C 104.73(19) . .
N1C S1C C1C 104.20(19) . .
O3C S2C O4C 117.28(16) . .
O3C S2C N1C 109.33(17) . .
O4C S2C N1C 115.74(17) . .
O3C S2C C2C 104.48(18) . .
O4C S2C C2C 104.12(18) . .
N1C S2C C2C 104.20(19) . .
S1C O1C Li8 137.4(3) . .
S1C O2C Li5 129.9(2) . 1_665
S2C O3C Li7 139.0(3) . 1_565
S2C O4C Li5 133.8(2) . 1_665
S2C N1C S1C 123.4(2) . .
F1C C1C F3C 109.1(4) . .
F1C C1C F2C 108.7(4) . .
F3C C1C F2C 108.8(4) . .
F1C C1C S1C 110.6(3) . .
F3C C1C S1C 110.7(3) . .
F2C C1C S1C 109.1(3) . .
F6C C2C F4C 108.9(3) . .
F6C C2C F5C 109.5(4) . .
F4C C2C F5C 109.0(3) . .
F6C C2C S2C 110.7(3) . .
F4C C2C S2C 109.9(3) . .
F5C C2C S2C 108.8(3) . .
O2D S1D O1D 116.68(16) . .
O2D S1D N1D 109.27(16) . .
O1D S1D N1D 116.18(17) . .
O2D S1D C1D 104.0(2) . .
O1D S1D C1D 104.44(18) . .
N1D S1D C1D 104.6(2) . .
O3D S2D O4D 117.18(16) . .
O3D S2D N1D 108.92(16) . .
O4D S2D N1D 115.97(16) . .
O3D S2D C2D 104.31(18) . .
O4D S2D C2D 104.72(18) . .
N1D S2D C2D 104.1(2) . .
S1D O1D Li6 130.9(2) . .
S1D O2D Li2 147.5(3) . .
S2D O3D Li3 136.1(3) . .
S2D O4D Li6 130.6(2) . .
S2D N1D S1D 123.10(19) . .
F2D C1D F1D 109.1(4) . .
F2D C1D F3D 108.9(4) . .
F1D C1D F3D 108.4(4) . .
F2D C1D S1D 110.8(3) . .
F1D C1D S1D 110.4(3) . .
F3D C1D S1D 109.1(3) . .
F5D C2D F4D 109.3(4) . .
F5D C2D F6D 108.7(4) . .
F4D C2D F6D 109.2(4) . .
F5D C2D S2D 111.5(3) . .
F4D C2D S2D 109.2(3) . .
F6D C2D S2D 108.9(3) . .
O2E S1E O1E 116.72(16) . .
O2E S1E N1E 109.49(17) . .
O1E S1E N1E 116.12(17) . .
O2E S1E C1E 104.91(19) . .
O1E S1E C1E 104.20(17) . .
N1E S1E C1E 103.74(18) . .
O4E S2E O3E 117.25(16) . .
O4E S2E N1E 108.34(16) . .
O3E S2E N1E 116.69(16) . .
O4E S2E C2E 104.19(18) . .
O3E S2E C2E 104.84(17) . .
N1E S2E C2E 103.8(2) . .
S1E O1E Li4 135.2(2) . .
S1E O2E Li3 153.2(3) . 1_655
S2E O3E Li4 129.9(2) . .
S2E O4E Li2 132.5(3) . 1_655
S2E N1E S1E 123.2(2) . .
F3E C1E F2E 108.6(3) . .
F3E C1E F1E 108.7(3) . .
F2E C1E F1E 108.3(3) . .
F3E C1E S1E 110.7(3) . .
F2E C1E S1E 110.7(3) . .
F1E C1E S1E 109.7(3) . .
F5E C2E F6E 108.4(4) . .
F5E C2E F4E 109.3(4) . .
F6E C2E F4E 108.7(4) . .
F5E C2E S2E 109.8(3) . .
F6E C2E S2E 111.0(3) . .
F4E C2E S2E 109.7(3) . .
O2F S1F O1F 116.88(17) . .
O2F S1F N1F 110.52(17) . .
O1F S1F N1F 116.26(15) . .
O2F S1F C1F 103.31(19) . .
O1F S1F C1F 105.34(19) . .
N1F S1F C1F 102.35(19) . .
O4F S2F O3F 117.83(17) . .
O4F S2F N1F 109.85(17) . .
O3F S2F N1F 114.37(16) . .
O4F S2F C2F 105.2(2) . .
O3F S2F C2F 103.09(19) . .
N1F S2F C2F 105.02(19) . .
S1F O1F Li6 125.6(2) . .
S1F O2F Li7 149.4(3) . .
S2F O3F Li6 138.1(2) . .
S1F N1F S2F 124.9(2) . .
F1F C1F F3F 109.0(4) . .
F1F C1F F2F 107.6(4) . .
F3F C1F F2F 108.3(3) . .
F1F C1F S1F 111.6(3) . .
F3F C1F S1F 111.0(3) . .
F2F C1F S1F 109.2(3) . .
F5F C2F F4F 108.7(4) . .
F5F C2F F6F 108.5(4) . .
F4F C2F F6F 108.1(4) . .
F5F C2F S2F 109.2(3) . .
F4F C2F S2F 111.3(3) . .
F6F C2F S2F 111.0(3) . .
O2G S1G O1G 117.03(17) . .
O2G S1G N1G 108.58(17) . .
O1G S1G N1G 116.87(17) . .
O2G S1G C1G 103.4(2) . .
O1G S1G C1G 103.6(2) . .
N1G S1G C1G 105.6(2) . .
O4G S2G O3G 117.87(18) . .
O4G S2G N1G 111.00(18) . .
O3G S2G N1G 114.80(16) . .
O4G S2G C2G 102.8(2) . .
O3G S2G C2G 106.5(2) . .
N1G S2G C2G 101.6(2) . .
S1G O1G Li1 132.5(2) . .
S1G O2G Li3 156.0(3) . .
S2G O3G Li1 131.0(3) . .
S1G N1G S2G 126.0(2) . .
F1G C1G F3G 108.6(4) . .
F1G C1G F2G 108.6(4) . .
F3G C1G F2G 108.7(4) . .
F1G C1G S1G 111.4(3) . .
F3G C1G S1G 110.5(3) . .
F2G C1G S1G 109.0(3) . .
F6G C2G F5G 107.9(5) . .
F6G C2G F4G 107.7(4) . .
F5G C2G F4G 108.2(4) . .
F6G C2G S2G 112.1(4) . .
F5G C2G S2G 110.4(4) . .
F4G C2G S2G 110.4(3) . .
O2H S1H O1H 117.61(16) . .
O2H S1H N1H 109.50(16) . .
O1H S1H N1H 114.93(16) . .
O2H S1H C1H 105.58(19) . .
O1H S1H C1H 102.96(18) . .
N1H S1H C1H 104.74(19) . .
O4H S2H O3H 117.38(18) . .
O4H S2H N1H 110.00(17) . .
O3H S2H N1H 116.17(16) . .
O4H S2H C2H 102.78(19) . .
O3H S2H C2H 105.64(19) . .
N1H S2H C2H 102.7(2) . .
S1H O1H Li4 137.4(2) . .
S2H O3H Li4 125.2(2) . .
S2H O4H Li8 161.5(3) . .
S2H N1H S1H 124.8(2) . .
F1H C1H F2H 108.8(4) . .
F1H C1H F3H 108.6(4) . .
F2H C1H F3H 108.1(4) . .
F1H C1H S1H 110.6(3) . .
F2H C1H S1H 110.2(3) . .
F3H C1H S1H 110.4(3) . .
F4H C2H F6H 109.1(4) . .
F4H C2H F5H 108.5(4) . .
F6H C2H F5H 107.9(3) . .
F4H C2H S2H 111.8(3) . .
F6H C2H S2H 110.6(3) . .
F5H C2H S2H 108.7(3) . .
O1I S1I O2I 117.94(19) . .
O1I S1I N1I 116.69(18) . .
O2I S1I N1I 107.05(18) . .
O1I S1I C1I 105.3(2) . .
O2I S1I C1I 103.3(2) . .
N1I S1I C1I 104.9(2) . .
O4I S2I O3I 117.89(19) . .
O4I S2I N1I 117.20(18) . .
O3I S2I N1I 109.58(18) . .
O4I S2I C2I 106.5(2) . .
O3I S2I C2I 102.9(2) . .
N1I S2I C2I 100.0(2) . .
O4I S2I Li2 98.95(19) . .
O3I S2I Li2 29.94(17) . .
N1I S2I Li2 103.00(18) . .
C2I S2I Li2 132.5(2) . .
S1I O2I Li5 128.2(3) . .
S2I O3I Li2 128.1(3) . .
S1I N1I S2I 125.1(2) . .
F2I C1I F3I 109.3(5) . .
F2I C1I F1I 108.3(5) . .
F3I C1I F1I 109.0(5) . .
F2I C1I S1I 111.0(4) . .
F3I C1I S1I 109.3(4) . .
F1I C1I S1I 109.9(4) . .
F4I C2I F5I 108.9(4) . .
F4I C2I F6I 108.3(4) . .
F5I C2I F6I 108.0(4) . .
F4I C2I S2I 111.8(4) . .
F5I C2I S2I 110.6(4) . .
F6I C2I S2I 109.2(4) . .
O1J S1J O2J 118.36(19) . .
O1J S1J N1J 116.06(17) . .
O2J S1J N1J 107.23(18) . .
O1J S1J C1J 105.1(2) . .
O2J S1J C1J 102.52(19) . .
N1J S1J C1J 105.9(2) . .
O4J S2J O3J 116.6(2) . .
O4J S2J N1J 117.26(17) . .
O3J S2J N1J 110.47(19) . .
O4J S2J C2J 107.0(2) . .
O3J S2J C2J 103.3(2) . .
N1J S2J C2J 99.7(2) . .
S1J O2J Li6 142.0(3) . .
S2J O3J Li7 136.5(3) . .
S1J N1J S2J 124.5(2) . .
F1J C1J F3J 109.4(4) . .
F1J C1J F2J 107.8(4) . .
F3J C1J F2J 107.9(4) . .
F1J C1J S1J 110.7(3) . .
F3J C1J S1J 109.9(3) . .
F2J C1J S1J 111.0(3) . .
F6J C2J F5J 108.4(4) . .
F6J C2J F4J 108.7(4) . .
F5J C2J F4J 107.6(4) . .
F6J C2J S2J 112.0(4) . .
F5J C2J S2J 110.3(3) . .
F4J C2J S2J 109.7(3) . .
O2K S1K O1K 118.1(2) . .
O2K S1K N1K 117.45(18) . .
O1K S1K N1K 110.3(2) . .
O2K S1K C1K 104.8(2) . .
O1K S1K C1K 104.45(19) . .
N1K S1K C1K 98.57(19) . .
O3K S2K O4K 117.80(18) . .
O3K S2K N1K 116.62(18) . .
O4K S2K N1K 107.89(18) . .
O3K S2K C2K 105.0(2) . .
O4K S2K C2K 103.07(18) . .
N1K S2K C2K 104.7(2) . .
S1K O1K Li8 136.0(3) . .
S2K O4K Li4 129.6(3) . .
S2K N1K S1K 123.4(2) . .
F1K C1K F3K 108.3(4) . .
F1K C1K F2K 109.0(4) . .
F3K C1K F2K 109.1(3) . .
F1K C1K S1K 110.5(3) . .
F3K C1K S1K 108.6(3) . .
F2K C1K S1K 111.3(3) . .
F4K C2K F6K 109.3(4) . .
F4K C2K F5K 108.2(4) . .
F6K C2K F5K 108.3(4) . .
F4K C2K S2K 110.9(3) . .
F6K C2K S2K 110.7(3) . .
F5K C2K S2K 109.3(3) . .
O1L S1L O2L 116.83(16) . .
O1L S1L N1L 109.61(17) . .
O2L S1L N1L 115.93(18) . .
O1L S1L C1L 104.6(2) . .
O2L S1L C1L 103.79(19) . .
N1L S1L C1L 104.4(2) . .
O3L S2L O4L 116.88(17) . .
O3L S2L N1L 108.97(18) . .
O4L S2L N1L 115.80(17) . .
O3L S2L C2L 104.3(2) . .
O4L S2L C2L 105.0(2) . .
N1L S2L C2L 104.4(2) . .
S1L O1L Li8 144.5(3) . .
S1L O2L Li1 131.7(2) . .
S2L O3L Li7 140.2(3) . 1_565
S2L O4L Li1 130.0(2) . .
S2L N1L S1L 123.2(2) . .
F2L C1L F1L 109.2(4) . .
F2L C1L F3L 108.4(4) . .
F1L C1L F3L 108.0(4) . .
F2L C1L S1L 110.3(3) . .
F1L C1L S1L 111.9(3) . .
F3L C1L S1L 108.9(3) . .
F6L C2L F5L 108.6(4) . .
F6L C2L F4L 109.1(4) . .
F5L C2L F4L 109.0(4) . .
F6L C2L S2L 110.9(3) . .
F5L C2L S2L 109.0(4) . .
F4L C2L S2L 110.2(4) . .
C6M N1M C1M 110.4(3) . .
C6M N1M C5M 113.4(3) . .
C1M N1M C5M 110.4(3) . .
C6M N1M C2M 110.7(3) . .
C1M N1M C2M 109.4(3) . .
C5M N1M C2M 102.2(3) . .
N1M C1M H1M1 109.5 . .
N1M C1M H1M2 109.5 . .
H1M1 C1M H1M2 109.5 . .
N1M C1M H1M3 109.5 . .
H1M1 C1M H1M3 109.5 . .
H1M2 C1M H1M3 109.5 . .
N1M C2M C3M 104.8(3) . .
N1M C2M H2M1 110.8 . .
C3M C2M H2M1 110.8 . .
N1M C2M H2M2 110.8 . .
C3M C2M H2M2 110.8 . .
H2M1 C2M H2M2 108.9 . .
C2M C3M C4M 105.0(3) . .
C2M C3M H3M1 110.7 . .
C4M C3M H3M1 110.7 . .
C2M C3M H3M2 110.7 . .
C4M C3M H3M2 110.7 . .
H3M1 C3M H3M2 108.8 . .
C5M C4M C3M 105.6(3) . .
C5M C4M H4M1 110.6 . .
C3M C4M H4M1 110.6 . .
C5M C4M H4M2 110.6 . .
C3M C4M H4M2 110.6 . .
H4M1 C4M H4M2 108.7 . .
N1M C5M C4M 105.3(3) . .
N1M C5M H5M1 110.7 . .
C4M C5M H5M1 110.7 . .
N1M C5M H5M2 110.7 . .
C4M C5M H5M2 110.7 . .
H5M1 C5M H5M2 108.8 . .
N1M C6M C7M 114.8(3) . .
N1M C6M H6M1 108.6 . .
C7M C6M H6M1 108.6 . .
N1M C6M H6M2 108.6 . .
C7M C6M H6M2 108.6 . .
H6M1 C6M H6M2 107.5 . .
C8M C7M C6M 110.4(3) . .
C8M C7M H7M1 109.6 . .
C6M C7M H7M1 109.6 . .
C8M C7M H7M2 109.6 . .
C6M C7M H7M2 109.6 . .
H7M1 C7M H7M2 108.1 . .
C7M C8M C9M 112.7(4) . .
C7M C8M H8M1 109.0 . .
C9M C8M H8M1 109.0 . .
C7M C8M H8M2 109.0 . .
C9M C8M H8M2 109.0 . .
H8M1 C8M H8M2 107.8 . .
C10M C9M C8M 114.4(5) . .
C10M C9M H9M1 108.7 . .
C8M C9M H9M1 108.7 . .
C10M C9M H9M2 108.7 . .
C8M C9M H9M2 108.7 . .
H9M1 C9M H9M2 107.6 . .
C9M C10M H10A 109.5 . .
C9M C10M H10B 109.5 . .
H10A C10M H10B 109.5 . .
C9M C10M H10C 109.5 . .
H10A C10M H10C 109.5 . .
H10B C10M H10C 109.5 . .
C1N N1N C2N 110.5(3) . .
C1N N1N C6N 111.1(3) . .
C2N N1N C6N 113.5(3) . .
C1N N1N C5N 109.9(4) . .
C2N N1N C5N 101.6(3) . .
C6N N1N C5N 109.9(3) . .
N1N C1N H1N1 109.5 . .
N1N C1N H1N2 109.5 . .
H1N1 C1N H1N2 109.5 . .
N1N C1N H1N3 109.5 . .
H1N1 C1N H1N3 109.5 . .
H1N2 C1N H1N3 109.5 . .
N1N C2N C3N 105.1(3) . .
N1N C2N H2N1 110.7 . .
C3N C2N H2N1 110.7 . .
N1N C2N H2N2 110.7 . .
C3N C2N H2N2 110.7 . .
H2N1 C2N H2N2 108.8 . .
C2N C3N C4N 105.4(4) . .
C2N C3N H3N1 110.7 . .
C4N C3N H3N1 110.7 . .
C2N C3N H3N2 110.7 . .
C4N C3N H3N2 110.7 . .
H3N1 C3N H3N2 108.8 . .
C5N C4N C3N 105.8(4) . .
C5N C4N H4N1 110.6 . .
C3N C4N H4N1 110.6 . .
C5N C4N H4N2 110.6 . .
C3N C4N H4N2 110.6 . .
H4N1 C4N H4N2 108.7 . .
C4N C5N N1N 105.7(4) . .
C4N C5N H5N1 110.6 . .
N1N C5N H5N1 110.6 . .
C4N C5N H5N2 110.6 . .
N1N C5N H5N2 110.6 . .
H5N1 C5N H5N2 108.7 . .
C7N C6N N1N 115.7(4) . .
C7N C6N H6N1 108.4 . .
N1N C6N H6N1 108.4 . .
C7N C6N H6N2 108.4 . .
N1N C6N H6N2 108.4 . .
H6N1 C6N H6N2 107.4 . .
C6N C7N C8N 110.9(4) . .
C6N C7N H7N1 109.5 . .
C8N C7N H7N1 109.5 . .
C6N C7N H7N2 109.5 . .
C8N C7N H7N2 109.5 . .
H7N1 C7N H7N2 108.0 . .
C9N C8N C7N 115.6(4) . .
C9N C8N H8N1 108.4 . .
C7N C8N H8N1 108.4 . .
C9N C8N H8N2 108.4 . .
C7N C8N H8N2 108.4 . .
H8N1 C8N H8N2 107.4 . .
C8N C9N C10N 114.1(4) . .
C8N C9N H9N1 108.7 . .
C10N C9N H9N1 108.7 . .
C8N C9N H9N2 108.7 . .
C10N C9N H9N2 108.7 . .
H9N1 C9N H9N2 107.6 . .
C9N C10N H10D 109.5 . .
C9N C10N H10E 109.5 . .
H10D C10N H10E 109.5 . .
C9N C10N H10F 109.5 . .
H10D C10N H10F 109.5 . .
H10E C10N H10F 109.5 . .
C6O N1O C1O 111.1(3) . .
C6O N1O C2O 110.5(3) . .
C1O N1O C2O 109.5(3) . .
C6O N1O C5O 112.9(3) . .
C1O N1O C5O 110.1(3) . .
C2O N1O C5O 102.5(3) . .
N1O C1O H1O1 109.5 . .
N1O C1O H1O2 109.5 . .
H1O1 C1O H1O2 109.5 . .
N1O C1O H1O3 109.5 . .
H1O1 C1O H1O3 109.5 . .
H1O2 C1O H1O3 109.5 . .
N1O C2O C3O 106.1(4) . .
N1O C2O H2O1 110.5 . .
C3O C2O H2O1 110.5 . .
N1O C2O H2O2 110.5 . .
C3O C2O H2O2 110.5 . .
H2O1 C2O H2O2 108.7 . .
C2O C3O C4O 105.5(4) . .
C2O C3O H3O1 110.6 . .
C4O C3O H3O1 110.6 . .
C2O C3O H3O2 110.6 . .
C4O C3O H3O2 110.6 . .
H3O1 C3O H3O2 108.8 . .
C5O C4O C3O 105.7(4) . .
C5O C4O H4O1 110.6 . .
C3O C4O H4O1 110.6 . .
C5O C4O H4O2 110.6 . .
C3O C4O H4O2 110.6 . .
H4O1 C4O H4O2 108.7 . .
N1O C5O C4O 104.7(3) . .
N1O C5O H5O1 110.8 . .
C4O C5O H5O1 110.8 . .
N1O C5O H5O2 110.8 . .
C4O C5O H5O2 110.8 . .
H5O1 C5O H5O2 108.9 . .
N1O C6O C7O 115.8(3) . .
N1O C6O H6O1 108.3 . .
C7O C6O H6O1 108.3 . .
N1O C6O H6O2 108.3 . .
C7O C6O H6O2 108.3 . .
H6O1 C6O H6O2 107.4 . .
C6O C7O C8O 110.2(4) . .
C6O C7O H7O1 109.6 . .
C8O C7O H7O1 109.6 . .
C6O C7O H7O2 109.6 . .
C8O C7O H7O2 109.6 . .
H7O1 C7O H7O2 108.1 . .
C9O C8O C7O 114.3(4) . .
C9O C8O H8O1 108.7 . .
C7O C8O H8O1 108.7 . .
C9O C8O H8O2 108.7 . .
C7O C8O H8O2 108.7 . .
H8O1 C8O H8O2 107.6 . .
C8O C9O C10O 114.3(5) . .
C8O C9O H9O1 108.7 . .
C10O C9O H9O1 108.7 . .
C8O C9O H9O2 108.7 . .
C10O C9O H9O2 108.7 . .
H9O1 C9O H9O2 107.6 . .
C9O C10O H10G 109.5 . .
C9O C10O H10H 109.5 . .
H10G C10O H10H 109.5 . .
C9O C10O H10I 109.5 . .
H10G C10O H10I 109.5 . .
H10H C10O H10I 109.5 . .
C6P N1P C2P 115.1(4) . .
C6P N1P C5P 116.6(4) . .
C2P N1P C5P 102.5(3) . .
C6P N1P C1P 105.3(4) . .
C2P N1P C1P 109.2(4) . .
C5P N1P C1P 107.9(3) . .
N1P C1P H1P1 109.5 . .
N1P C1P H1P2 109.5 . .
H1P1 C1P H1P2 109.5 . .
N1P C1P H1P3 109.5 . .
H1P1 C1P H1P3 109.5 . .
H1P2 C1P H1P3 109.5 . .
N1P C2P C3P 105.2(3) . .
N1P C2P H2P1 110.7 . .
C3P C2P H2P1 110.7 . .
N1P C2P H2P2 110.7 . .
C3P C2P H2P2 110.7 . .
H2P1 C2P H2P2 108.8 . .
C2P C3P C4P 105.4(4) . .
C2P C3P H3P1 110.7 . .
C4P C3P H3P1 110.7 . .
C2P C3P H3P2 110.7 . .
C4P C3P H3P2 110.7 . .
H3P1 C3P H3P2 108.8 . .
C5P C4P C3P 105.7(4) . .
C5P C4P H4P1 110.6 . .
C3P C4P H4P1 110.6 . .
C5P C4P H4P2 110.6 . .
C3P C4P H4P2 110.6 . .
H4P1 C4P H4P2 108.7 . .
C4P C5P N1P 104.8(3) . .
C4P C5P H5P1 110.8 . .
N1P C5P H5P1 110.8 . .
C4P C5P H5P2 110.8 . .
N1P C5P H5P2 110.8 . .
H5P1 C5P H5P2 108.9 . .
C7P C6P N1P 117.8(5) . .
C7P C6P H6P1 107.8 . .
N1P C6P H6P1 107.8 . .
C7P C6P H6P2 107.8 . .
N1P C6P H6P2 107.8 . .
H6P1 C6P H6P2 107.2 . .
C6P C7P C8P 112.5(5) . .
C6P C7P H7P1 109.1 . .
C8P C7P H7P1 109.1 . .
C6P C7P H7P2 109.1 . .
C8P C7P H7P2 109.1 . .
H7P1 C7P H7P2 107.8 . .
C9P C8P C7P 116.7(5) . .
C9P C8P H8P1 108.1 . .
C7P C8P H8P1 108.1 . .
C9P C8P H8P2 108.1 . .
C7P C8P H8P2 108.1 . .
H8P1 C8P H8P2 107.3 . .
C8P C9P C10P 114.0(6) . .
C8P C9P H9P1 108.8 . .
C10P C9P H9P1 108.8 . .
C8P C9P H9P2 108.8 . .
C10P C9P H9P2 108.8 . .
H9P1 C9P H9P2 107.7 . .
C9P C10P H10J 109.5 . .
C9P C10P H10K 109.5 . .
H10J C10P H10K 109.5 . .
C9P C10P H10L 109.5 . .
H10J C10P H10L 109.5 . .
H10K C10P H10L 109.5 . .

loop_
_geom_bond_atom_site_label_1
_geom_bond_atom_site_label_2
_geom_bond_distance
_geom_bond_site_symmetry_2
Li1 O1A 1.957(8) .
Li1 O3G 2.010(7) .
Li1 O2L 2.022(7) .
Li1 O1G 2.085(7) .
Li1 O4L 2.137(7) .
Li2 O2B 1.906(7) .
Li2 O3I 1.929(8) .
Li2 O2D 1.946(7) .
Li2 O4E 1.955(7) 1_455
Li2 S2I 3.040(7) .
Li3 O2G 1.913(7) .
Li3 O2E 1.922(7) 1_455
Li3 O3A 1.928(8) .
Li3 O3D 1.959(7) .
Li4 O4K 1.939(7) .
Li4 O1H 1.949(7) .
Li4 O1E 1.969(7) .
Li4 O3E 2.164(7) .
Li4 O3H 2.201(7) .
Li5 O3B 1.943(7) .
Li5 O2I 1.973(8) .
Li5 O4C 2.009(7) 1_445
Li5 O2C 2.119(7) 1_445
Li5 O1B 2.151(8) .
Li6 O2J 1.933(7) .
Li6 O3F 1.962(7) .
Li6 O1D 2.032(7) .
Li6 O4D 2.111(7) .
Li6 O1F 2.129(7) .
Li7 O3J 1.901(8) .
Li7 O3C 1.935(7) 1_545
Li7 O2F 1.947(7) .
Li7 O3L 1.948(7) 1_545
Li8 O4H 1.926(7) .
Li8 O1K 1.928(7) .
Li8 O1L 1.929(7) .
Li8 O1C 1.945(7) .
S1A O2A 1.428(3) .
S1A O1A 1.436(3) .
S1A N1A 1.565(3) .
S1A C1A 1.834(5) .
S2A O4A 1.421(3) .
S2A O3A 1.438(3) .
S2A N1A 1.574(3) .
S2A C2A 1.825(5) .
C1A F2A 1.310(5) .
C1A F1A 1.313(6) .
C1A F3A 1.335(5) .
C2A F6A 1.311(5) .
C2A F4A 1.325(5) .
C2A F5A 1.327(5) .
S1B O1B 1.430(3) .
S1B O2B 1.433(3) .
S1B N1B 1.558(3) .
S1B C1B 1.833(5) .
S2B O4B 1.423(3) .
S2B O3B 1.438(3) .
S2B N1B 1.566(3) .
S2B C2B 1.814(5) .
C1B F3B 1.283(5) .
C1B F2B 1.324(5) .
C1B F1B 1.331(5) .
C2B F6B 1.314(6) .
C2B F5B 1.329(6) .
C2B F4B 1.335(5) .
S1C O2C 1.432(3) .
S1C O1C 1.433(3) .
S1C N1C 1.570(3) .
S1C C1C 1.824(5) .
S2C O3C 1.432(3) .
S2C O4C 1.437(3) .
S2C N1C 1.568(3) .
S2C C2C 1.836(4) .
O2C Li5 2.119(7) 1_665
O3C Li7 1.935(7) 1_565
O4C Li5 2.009(7) 1_665
C1C F1C 1.315(5) .
C1C F3C 1.318(5) .
C1C F2C 1.327(5) .
C2C F6C 1.318(5) .
C2C F4C 1.319(4) .
C2C F5C 1.320(5) .
S1D O2D 1.428(3) .
S1D O1D 1.439(3) .
S1D N1D 1.573(3) .
S1D C1D 1.823(5) .
S2D O3D 1.434(3) .
S2D O4D 1.434(2) .
S2D N1D 1.567(3) .
S2D C2D 1.828(5) .
C1D F2D 1.317(5) .
C1D F1D 1.323(5) .
C1D F3D 1.333(5) .
C2D F5D 1.315(4) .
C2D F4D 1.319(5) .
C2D F6D 1.329(5) .
S1E O2E 1.423(3) .
S1E O1E 1.436(3) .
S1E N1E 1.572(3) .
S1E C1E 1.821(5) .
S2E O4E 1.434(3) .
S2E O3E 1.436(2) .
S2E N1E 1.569(3) .
S2E C2E 1.824(5) .
O2E Li3 1.922(7) 1_655
O4E Li2 1.955(7) 1_655
C1E F3E 1.321(5) .
C1E F2E 1.328(4) .
C1E F1E 1.330(5) .
C2E F5E 1.317(5) .
C2E F6E 1.324(4) .
C2E F4E 1.329(5) .
S1F O2F 1.430(3) .
S1F O1F 1.439(2) .
S1F N1F 1.564(3) .
S1F C1F 1.827(5) .
S2F O4F 1.418(3) .
S2F O3F 1.438(3) .
S2F N1F 1.575(3) .
S2F C2F 1.827(5) .
C1F F1F 1.316(5) .
C1F F3F 1.316(5) .
C1F F2F 1.333(5) .
C2F F5F 1.326(4) .
C2F F4F 1.327(5) .
C2F F6F 1.329(5) .
S1G O2G 1.430(3) .
S1G O1G 1.435(3) .
S1G N1G 1.554(3) .
S1G C1G 1.829(5) .
S2G O4G 1.423(3) .
S2G O3G 1.435(3) .
S2G N1G 1.582(3) .
S2G C2G 1.804(5) .
C1G F1G 1.319(5) .
C1G F3G 1.319(5) .
C1G F2G 1.331(5) .
C2G F6G 1.304(6) .
C2G F5G 1.322(6) .
C2G F4G 1.327(5) .
S1H O2H 1.417(3) .
S1H O1H 1.441(3) .
S1H N1H 1.579(3) .
S1H C1H 1.821(5) .
S2H O4H 1.431(3) .
S2H O3H 1.432(3) .
S2H N1H 1.565(3) .
S2H C2H 1.830(4) .
C1H F1H 1.327(5) .
C1H F2H 1.328(5) .
C1H F3H 1.336(5) .
C2H F4H 1.312(5) .
C2H F6H 1.315(5) .
C2H F5H 1.331(5) .
S1I O1I 1.412(3) .
S1I O2I 1.434(3) .
S1I N1I 1.570(3) .
S1I C1I 1.831(6) .
S2I O4I 1.424(3) .
S2I O3I 1.443(3) .
S2I N1I 1.571(3) .
S2I C2I 1.824(5) .
C1I F2I 1.311(6) .
C1I F3I 1.322(6) .
C1I F1I 1.324(6) .
C2I F4I 1.317(6) .
C2I F5I 1.324(6) .
C2I F6I 1.326(5) .
S1J O1J 1.424(3) .
S1J O2J 1.430(3) .
S1J N1J 1.561(3) .
S1J C1J 1.826(5) .
S2J O4J 1.417(3) .
S2J O3J 1.440(3) .
S2J N1J 1.574(3) .
S2J C2J 1.808(5) .
C1J F1J 1.324(5) .
C1J F3J 1.324(5) .
C1J F2J 1.327(5) .
C2J F6J 1.305(5) .
C2J F5J 1.329(5) .
C2J F4J 1.334(5) .
S1K O2K 1.434(3) .
S1K O1K 1.436(3) .
S1K N1K 1.581(3) .
S1K C1K 1.812(5) .
S2K O3K 1.429(3) .
S2K O4K 1.441(3) .
S2K N1K 1.556(3) .
S2K C2K 1.819(4) .
C1K F1K 1.320(5) .
C1K F3K 1.332(5) .
C1K F2K 1.333(5) .
C2K F4K 1.320(5) .
C2K F6K 1.323(5) .
C2K F5K 1.334(5) .
S1L O1L 1.431(3) .
S1L O2L 1.441(3) .
S1L N1L 1.569(3) .
S1L C1L 1.819(5) .
S2L O3L 1.436(3) .
S2L O4L 1.438(3) .
S2L N1L 1.568(3) .
S2L C2L 1.823(5) .
O3L Li7 1.948(7) 1_565
C1L F2L 1.318(5) .
C1L F1L 1.321(5) .
C1L F3L 1.336(5) .
C2L F6L 1.319(5) .
C2L F5L 1.320(6) .
C2L F4L 1.322(6) .
N1M C6M 1.501(5) .
N1M C1M 1.503(4) .
N1M C5M 1.509(5) .
N1M C2M 1.511(5) .
C1M H1M1 0.9800 .
C1M H1M2 0.9800 .
C1M H1M3 0.9800 .
C2M C3M 1.514(6) .
C2M H2M1 0.9900 .
C2M H2M2 0.9900 .
C3M C4M 1.546(6) .
C3M H3M1 0.9900 .
C3M H3M2 0.9900 .
C4M C5M 1.520(6) .
C4M H4M1 0.9900 .
C4M H4M2 0.9900 .
C5M H5M1 0.9900 .
C5M H5M2 0.9900 .
C6M C7M 1.517(6) .
C6M H6M1 0.9900 .
C6M H6M2 0.9900 .
C7M C8M 1.517(6) .
C7M H7M1 0.9900 .
C7M H7M2 0.9900 .
C8M C9M 1.541(6) .
C8M H8M1 0.9900 .
C8M H8M2 0.9900 .
C9M C10M 1.462(7) .
C9M H9M1 0.9900 .
C9M H9M2 0.9900 .
C10M H10A 0.9800 .
C10M H10B 0.9800 .
C10M H10C 0.9800 .
N1N C1N 1.481(5) .
N1N C2N 1.489(5) .
N1N C6N 1.508(5) .
N1N C5N 1.535(6) .
C1N H1N1 0.9800 .
C1N H1N2 0.9800 .
C1N H1N3 0.9800 .
C2N C3N 1.492(6) .
C2N H2N1 0.9900 .
C2N H2N2 0.9900 .
C3N C4N 1.518(6) .
C3N H3N1 0.9900 .
C3N H3N2 0.9900 .
C4N C5N 1.512(7) .
C4N H4N1 0.9900 .
C4N H4N2 0.9900 .
C5N H5N1 0.9900 .
C5N H5N2 0.9900 .
C6N C7N 1.491(6) .
C6N H6N1 0.9900 .
C6N H6N2 0.9900 .
C7N C8N 1.513(6) .
C7N H7N1 0.9900 .
C7N H7N2 0.9900 .
C8N C9N 1.486(6) .
C8N H8N1 0.9900 .
C8N H8N2 0.9900 .
C9N C10N 1.525(6) .
C9N H9N1 0.9900 .
C9N H9N2 0.9900 .
C10N H10D 0.9800 .
C10N H10E 0.9800 .
C10N H10F 0.9800 .
N1O C6O 1.494(5) .
N1O C1O 1.500(5) .
N1O C2O 1.504(6) .
N1O C5O 1.504(5) .
C1O H1O1 0.9800 .
C1O H1O2 0.9800 .
C1O H1O3 0.9800 .
C2O C3O 1.505(6) .
C2O H2O1 0.9900 .
C2O H2O2 0.9900 .
C3O C4O 1.532(6) .
C3O H3O1 0.9900 .
C3O H3O2 0.9900 .
C4O C5O 1.517(6) .
C4O H4O1 0.9900 .
C4O H4O2 0.9900 .
C5O H5O1 0.9900 .
C5O H5O2 0.9900 .
C6O C7O 1.501(6) .
C6O H6O1 0.9900 .
C6O H6O2 0.9900 .
C7O C8O 1.526(6) .
C7O H7O1 0.9900 .
C7O H7O2 0.9900 .
C8O C9O 1.502(6) .
C8O H8O1 0.9900 .
C8O H8O2 0.9900 .
C9O C10O 1.506(7) .
C9O H9O1 0.9900 .
C9O H9O2 0.9900 .
C10O H10G 0.9800 .
C10O H10H 0.9800 .
C10O H10I 0.9800 .
N1P C6P 1.441(6) .
N1P C2P 1.491(5) .
N1P C5P 1.507(5) .
N1P C1P 1.520(6) .
C1P H1P1 0.9800 .
C1P H1P2 0.9800 .
C1P H1P3 0.9800 .
C2P C3P 1.518(6) .
C2P H2P1 0.9900 .
C2P H2P2 0.9900 .
C3P C4P 1.528(6) .
C3P H3P1 0.9900 .
C3P H3P2 0.9900 .
C4P C5P 1.505(6) .
C4P H4P1 0.9900 .
C4P H4P2 0.9900 .
C5P H5P1 0.9900 .
C5P H5P2 0.9900 .
C6P C7P 1.431(7) .
C6P H6P1 0.9900 .
C6P H6P2 0.9900 .
C7P C8P 1.577(8) .
C7P H7P1 0.9900 .
C7P H7P2 0.9900 .
C8P C9P 1.414(8) .
C8P H8P1 0.9900 .
C8P H8P2 0.9900 .
C9P C10P 1.497(9) .
C9P H9P1 0.9900 .
C9P H9P2 0.9900 .
C10P H10J 0.9800 .
C10P H10K 0.9800 .
C10P H10L 0.9800 .

loop_
_geom_torsion_atom_site_label_1
_geom_torsion_atom_site_label_2
_geom_torsion_atom_site_label_3
_geom_torsion_atom_site_label_4
_geom_torsion
_geom_torsion_site_symmetry_1
_geom_torsion_site_symmetry_4
O2A S1A O1A Li1 -33.0(4) . .
N1A S1A O1A Li1 100.2(4) . .
C1A S1A O1A Li1 -148.0(4) . .
O3G Li1 O1A S1A 48.5(5) . .
O2L Li1 O1A S1A -132.0(3) . .
O1G Li1 O1A S1A -39.2(4) . .
O4L Li1 O1A S1A 140.8(3) . .
O4A S2A O3A Li3 58.4(4) . .
N1A S2A O3A Li3 -79.8(4) . .
C2A S2A O3A Li3 175.2(4) . .
O2G Li3 O3A S2A 44.8(6) . .
O2E Li3 O3A S2A -71.6(5) 1_455 .
O3D Li3 O3A S2A 161.4(3) . .
O2A S1A N1A S2A -29.2(3) . .
O1A S1A N1A S2A -163.9(2) . .
C1A S1A N1A S2A 86.5(3) . .
O4A S2A N1A S1A -21.3(4) . .
O3A S2A N1A S1A 116.7(3) . .
C2A S2A N1A S1A -134.6(3) . .
O2A S1A C1A F2A 178.1(3) . .
O1A S1A C1A F2A -57.9(4) . .
N1A S1A C1A F2A 55.6(4) . .
O2A S1A C1A F1A 56.2(4) . .
O1A S1A C1A F1A -179.8(3) . .
N1A S1A C1A F1A -66.3(4) . .
O2A S1A C1A F3A -62.8(4) . .
O1A S1A C1A F3A 61.2(4) . .
N1A S1A C1A F3A 174.7(3) . .
O4A S2A C2A F6A -61.3(4) . .
O3A S2A C2A F6A 174.2(3) . .
N1A S2A C2A F6A 61.0(3) . .
O4A S2A C2A F4A 58.9(3) . .
O3A S2A C2A F4A -65.5(3) . .
N1A S2A C2A F4A -178.8(3) . .
O4A S2A C2A F5A 177.4(3) . .
O3A S2A C2A F5A 53.0(4) . .
N1A S2A C2A F5A -60.2(3) . .
O2B S1B O1B Li5 99.9(3) . .
N1B S1B O1B Li5 -32.6(4) . .
C1B S1B O1B Li5 -145.7(3) . .
O3B Li5 O1B S1B 33.9(4) . .
O2I Li5 O1B S1B -82.6(3) . .
O4C Li5 O1B S1B 158.3(2) 1_445 .
O2C Li5 O1B S1B 111(2) 1_445 .
O1B S1B O2B Li2 79.4(9) . .
N1B S1B O2B Li2 -145.2(9) . .
C1B S1B O2B Li2 -36.3(9) . .
O3I Li2 O2B S1B -119.1(8) . .
O2D Li2 O2B S1B 124.6(8) . .
O4E Li2 O2B S1B -0.8(11) 1_455 .
S2I Li2 O2B S1B -132.7(8) . .
O4B S2B O3B Li5 -133.2(4) . .
N1B S2B O3B Li5 -1.3(5) . .
C2B S2B O3B Li5 111.8(4) . .
O2I Li5 O3B S2B 78.2(6) . .
O4C Li5 O3B S2B -100.2(5) 1_445 .
O2C Li5 O3B S2B 173.4(3) 1_445 .
O1B Li5 O3B S2B -16.2(5) . .
O1B S1B N1B S2B 4.0(4) . .
O2B S1B N1B S2B -131.6(3) . .
C1B S1B N1B S2B 118.9(3) . .
O4B S2B N1B S1B 149.0(3) . .
O3B S2B N1B S1B 13.1(3) . .
C2B S2B N1B S1B -99.6(3) . .
O1B S1B C1B F3B 66.9(4) . .
O2B S1B C1B F3B -169.8(3) . .
N1B S1B C1B F3B -55.6(4) . .
O1B S1B C1B F2B -171.2(3) . .
O2B S1B C1B F2B -47.9(4) . .
N1B S1B C1B F2B 66.4(4) . .
O1B S1B C1B F1B -54.1(4) . .
O2B S1B C1B F1B 69.3(4) . .
N1B S1B C1B F1B -176.5(3) . .
O4B S2B C2B F6B 59.7(4) . .
O3B S2B C2B F6B -175.9(4) . .
N1B S2B C2B F6B -55.1(4) . .
O4B S2B C2B F5B -179.0(3) . .
O3B S2B C2B F5B -54.6(4) . .
N1B S2B C2B F5B 66.2(4) . .
O4B S2B C2B F4B -61.7(4) . .
O3B S2B C2B F4B 62.7(4) . .
N1B S2B C2B F4B -176.6(3) . .
O2C S1C O1C Li8 134.0(4) . .
N1C S1C O1C Li8 0.1(4) . .
C1C S1C O1C Li8 -110.6(4) . .
O4H Li8 O1C S1C 180.0(3) . .
O1K Li8 O1C S1C -58.0(5) . .
O1L Li8 O1C S1C 70.3(5) . .
O1C S1C O2C Li5 -169.9(3) . 1_665
N1C S1C O2C Li5 -39.5(4) . 1_665
C1C S1C O2C Li5 74.6(4) . 1_665
O4C S2C O3C Li7 100.1(4) . 1_565
N1C S2C O3C Li7 -34.3(4) . 1_565
C2C S2C O3C Li7 -145.3(4) . 1_565
O3C S2C O4C Li5 -170.3(3) . 1_665
N1C S2C O4C Li5 -38.9(4) . 1_665
C2C S2C O4C Li5 74.8(4) . 1_665
O3C S2C N1C S1C 150.8(2) . .
O4C S2C N1C S1C 15.7(3) . .
C2C S2C N1C S1C -98.0(3) . .
O2C S1C N1C S2C 19.7(3) . .
O1C S1C N1C S2C 154.3(2) . .
C1C S1C N1C S2C -94.6(3) . .
O2C S1C C1C F1C -64.2(3) . .
O1C S1C C1C F1C 171.7(3) . .
N1C S1C C1C F1C 58.0(3) . .
O2C S1C C1C F3C 174.8(3) . .
O1C S1C C1C F3C 50.8(4) . .
N1C S1C C1C F3C -62.9(3) . .
O2C S1C C1C F2C 55.2(3) . .
O1C S1C C1C F2C -68.9(3) . .
N1C S1C C1C F2C 177.5(3) . .
O3C S2C C2C F6C 55.3(3) . .
O4C S2C C2C F6C 178.9(3) . .
N1C S2C C2C F6C -59.4(3) . .
O3C S2C C2C F4C 175.7(3) . .
O4C S2C C2C F4C -60.8(3) . .
N1C S2C C2C F4C 61.0(3) . .
O3C S2C C2C F5C -65.1(3) . .
O4C S2C C2C F5C 58.5(3) . .
N1C S2C C2C F5C -179.8(3) . .
O2D S1D O1D Li6 174.9(3) . .
N1D S1D O1D Li6 43.7(4) . .
C1D S1D O1D Li6 -70.9(4) . .
O2J Li6 O1D S1D -116.8(3) . .
O3F Li6 O1D S1D 59.8(6) . .
O4D Li6 O1D S1D -24.3(4) . .
O1F Li6 O1D S1D 144.0(3) . .
O1D S1D O2D Li2 -142.8(5) . .
N1D S1D O2D Li2 -8.5(6) . .
C1D S1D O2D Li2 102.8(5) . .
O2B Li2 O2D S1D 178.2(4) . .
O3I Li2 O2D S1D 64.6(6) . .
O4E Li2 O2D S1D -69.8(7) 1_455 .
S2I Li2 O2D S1D 86.0(5) . .
O4D S2D O3D Li3 -111.6(4) . .
N1D S2D O3D Li3 22.6(4) . .
C2D S2D O3D Li3 133.2(4) . .
O2G Li3 O3D S2D 177.2(2) . .
O2E Li3 O3D S2D -73.2(5) 1_455 .
O3A Li3 O3D S2D 53.6(5) . .
O3D S2D O4D Li6 169.1(3) . .
N1D S2D O4D Li6 38.2(4) . .
C2D S2D O4D Li6 -75.9(4) . .
O2J Li6 O4D S2D 97.9(3) . .
O3F Li6 O4D S2D -152.9(2) . .
O1D Li6 O4D S2D -19.4(4) . .
O1F Li6 O4D S2D -91.8(17) . .
O3D S2D N1D S1D -151.8(2) . .
O4D S2D N1D S1D -17.0(3) . .
C2D S2D N1D S1D 97.4(3) . .
O2D S1D N1D S2D -155.1(2) . .
O1D S1D N1D S2D -20.5(3) . .
C1D S1D N1D S2D 94.1(3) . .
O2D S1D C1D F2D -52.9(4) . .
O1D S1D C1D F2D -175.7(3) . .
N1D S1D C1D F2D 61.7(4) . .
O2D S1D C1D F1D -173.9(3) . .
O1D S1D C1D F1D 63.3(3) . .
N1D S1D C1D F1D -59.3(3) . .
O2D S1D C1D F3D 67.0(3) . .
O1D S1D C1D F3D -55.8(3) . .
N1D S1D C1D F3D -178.4(3) . .
O3D S2D C2D F5D -54.8(4) . .
O4D S2D C2D F5D -178.5(3) . .
N1D S2D C2D F5D 59.4(3) . .
O3D S2D C2D F4D 66.1(3) . .
O4D S2D C2D F4D -57.6(3) . .
N1D S2D C2D F4D -179.8(3) . .
O3D S2D C2D F6D -174.8(3) . .
O4D S2D C2D F6D 61.6(3) . .
N1D S2D C2D F6D -60.6(3) . .
O2E S1E O1E Li4 -170.0(4) . .
N1E S1E O1E Li4 -38.5(4) . .
C1E S1E O1E Li4 74.9(4) . .
O4K Li4 O1E S1E 111.9(4) . .
O1H Li4 O1E S1E -70.7(5) . .
O3E Li4 O1E S1E 17.7(4) . .
O3H Li4 O1E S1E -155.4(3) . .
O1E S1E O2E Li3 139.0(6) . 1_655
N1E S1E O2E Li3 4.5(7) . 1_655
C1E S1E O2E Li3 -106.3(6) . 1_655
O4E S2E O3E Li4 -164.2(3) . .
N1E S2E O3E Li4 -33.2(4) . .
C2E S2E O3E Li4 80.9(3) . .
O4K Li4 O3E S2E -94.8(3) . .
O1H Li4 O3E S2E 146.8(2) . .
O1E Li4 O3E S2E 21.1(4) . .
O3H Li4 O3E S2E 78(2) . .
O3E S2E O4E Li2 117.4(4) . 1_655
N1E S2E O4E Li2 -17.3(4) . 1_655
C2E S2E O4E Li2 -127.3(4) . 1_655
O4E S2E N1E S1E 144.2(2) . .
O3E S2E N1E S1E 9.2(3) . .
C2E S2E N1E S1E -105.5(3) . .
O2E S1E N1E S2E 157.9(2) . .
O1E S1E N1E S2E 23.1(3) . .
C1E S1E N1E S2E -90.5(3) . .
O2E S1E C1E F3E 176.2(3) . .
O1E S1E C1E F3E -60.6(3) . .
N1E S1E C1E F3E 61.3(3) . .
O2E S1E C1E F2E 55.7(3) . .
O1E S1E C1E F2E 178.9(3) . .
N1E S1E C1E F2E -59.2(3) . .
O2E S1E C1E F1E -63.8(3) . .
O1E S1E C1E F1E 59.4(3) . .
N1E S1E C1E F1E -178.6(3) . .
O4E S2E C2E F5E -65.8(3) . .
O3E S2E C2E F5E 58.0(3) . .
N1E S2E C2E F5E -179.1(3) . .
O4E S2E C2E F6E 54.1(4) . .
O3E S2E C2E F6E 177.8(3) . .
N1E S2E C2E F6E -59.3(3) . .
O4E S2E C2E F4E 174.2(3) . .
O3E S2E C2E F4E -62.1(3) . .
N1E S2E C2E F4E 60.8(3) . .
O2F S1F O1F Li6 -91.1(3) . .
N1F S1F O1F Li6 42.4(3) . .
C1F S1F O1F Li6 154.9(3) . .
O2J Li6 O1F S1F 69.9(4) . .
O3F Li6 O1F S1F -39.0(4) . .
O1D Li6 O1F S1F -172.3(2) . .
O4D Li6 O1F S1F -100.3(17) . .
O1F S1F O2F Li7 -67.5(6) . .
N1F S1F O2F Li7 156.5(5) . .
C1F S1F O2F Li7 47.6(6) . .
O3J Li7 O2F S1F 134.3(4) . .
O3C Li7 O2F S1F -108.7(5) 1_545 .
O3L Li7 O2F S1F 11.4(8) 1_545 .
O4F S2F O3F Li6 146.7(4) . .
N1F S2F O3F Li6 15.4(5) . .
C2F S2F O3F Li6 -98.1(4) . .
O2J Li6 O3F S2F -88.7(5) . .
O1D Li6 O3F S2F 94.5(5) . .
O4D Li6 O3F S2F 177.7(3) . .
O1F Li6 O3F S2F 8.5(5) . .
O2F S1F N1F S2F 128.8(3) . .
O1F S1F N1F S2F -7.5(3) . .
C1F S1F N1F S2F -121.7(3) . .
O4F S2F N1F S1F -155.4(3) . .
O3F S2F N1F S1F -20.3(3) . .
C2F S2F N1F S1F 92.0(3) . .
O2F S1F C1F F1F -176.5(3) . .
O1F S1F C1F F1F -53.4(3) . .
N1F S1F C1F F1F 68.6(3) . .
O2F S1F C1F F3F 61.7(3) . .
O1F S1F C1F F3F -175.2(3) . .
N1F S1F C1F F3F -53.2(3) . .
O2F S1F C1F F2F -57.7(3) . .
O1F S1F C1F F2F 65.4(3) . .
N1F S1F C1F F2F -172.6(3) . .
O4F S2F C2F F5F 60.4(4) . .
O3F S2F C2F F5F -63.7(4) . .
N1F S2F C2F F5F 176.3(3) . .
O4F S2F C2F F4F -59.6(3) . .
O3F S2F C2F F4F 176.4(3) . .
N1F S2F C2F F4F 56.3(4) . .
O4F S2F C2F F6F 179.9(3) . .
O3F S2F C2F F6F 55.9(3) . .
N1F S2F C2F F6F -64.2(3) . .
O2G S1G O1G Li1 -132.4(4) . .
N1G S1G O1G Li1 -1.1(4) . .
C1G S1G O1G Li1 114.5(4) . .
O1A Li1 O1G S1G 96.9(4) . .
O3G Li1 O1G S1G -20.0(5) . .
O2L Li1 O1G S1G -146.1(3) . .
O4L Li1 O1G S1G -83(2) . .
O1G S1G O2G Li3 3.9(8) . .
N1G S1G O2G Li3 -131.1(7) . .
C1G S1G O2G Li3 117.1(7) . .
O2E Li3 O2G S1G 154.3(6) 1_455 .
O3A Li3 O2G S1G 31.3(9) . .
O3D Li3 O2G S1G -87.4(8) . .
O4G S2G O3G Li1 96.2(4) . .
N1G S2G O3G Li1 -37.5(4) . .
C2G S2G O3G Li1 -149.1(4) . .
O1A Li1 O3G S2G -51.9(5) . .
O2L Li1 O3G S2G 128.7(4) . .
O1G Li1 O3G S2G 41.4(4) . .
O4L Li1 O3G S2G -146.7(3) . .
O2G S1G N1G S2G 151.9(3) . .
O1G S1G N1G S2G 16.8(4) . .
C1G S1G N1G S2G -97.7(3) . .
O4G S2G N1G S1G -136.5(3) . .
O3G S2G N1G S1G 0.3(3) . .
C2G S2G N1G S1G 114.8(3) . .
O2G S1G C1G F1G 68.2(4) . .
O1G S1G C1G F1G -169.2(3) . .
N1G S1G C1G F1G -45.8(4) . .
O2G S1G C1G F3G -171.0(3) . .
O1G S1G C1G F3G -48.4(3) . .
N1G S1G C1G F3G 75.0(3) . .
O2G S1G C1G F2G -51.6(4) . .
O1G S1G C1G F2G 71.0(3) . .
N1G S1G C1G F2G -165.6(3) . .
O4G S2G C2G F6G -174.5(4) . .
O3G S2G C2G F6G 60.9(4) . .
N1G S2G C2G F6G -59.6(4) . .
O4G S2G C2G F5G -54.2(4) . .
O3G S2G C2G F5G -178.8(3) . .
N1G S2G C2G F5G 60.7(4) . .
O4G S2G C2G F4G 65.4(4) . .
O3G S2G C2G F4G -59.2(4) . .
N1G S2G C2G F4G -179.7(4) . .
O2H S1H O1H Li4 -152.2(4) . .
N1H S1H O1H Li4 -21.0(4) . .
C1H S1H O1H Li4 92.2(4) . .
O4K Li4 O1H S1H 85.3(5) . .
O1E Li4 O1H S1H -92.1(5) . .
O3E Li4 O1H S1H -177.7(3) . .
O3H Li4 O1H S1H -5.4(4) . .
O4H S2H O3H Li4 94.0(3) . .
N1H S2H O3H Li4 -39.1(3) . .
C2H S2H O3H Li4 -152.2(3) . .
O4K Li4 O3H S2H -80.4(3) . .
O1H Li4 O3H S2H 37.6(4) . .
O1E Li4 O3H S2H 163.4(2) . .
O3E Li4 O3H S2H 106(2) . .
O3H S2H O4H Li8 69.7(9) . .
N1H S2H O4H Li8 -154.5(9) . .
C2H S2H O4H Li8 -45.7(9) . .
O1K Li8 O4H S2H -122.1(8) . .
O1L Li8 O4H S2H 120.6(8) . .
O1C Li8 O4H S2H -2.0(10) . .
O4H S2H N1H S1H -133.9(2) . .
O3H S2H N1H S1H 2.5(3) . .
C2H S2H N1H S1H 117.3(3) . .
O2H S1H N1H S2H 162.0(2) . .
O1H S1H N1H S2H 27.0(3) . .
C1H S1H N1H S2H -85.2(3) . .
O2H S1H C1H F1H -174.0(3) . .
O1H S1H C1H F1H -50.0(3) . .
N1H S1H C1H F1H 70.5(3) . .
O2H S1H C1H F2H -53.6(3) . .
O1H S1H C1H F2H 70.3(3) . .
N1H S1H C1H F2H -169.2(3) . .
O2H S1H C1H F3H 65.8(3) . .
O1H S1H C1H F3H -170.3(3) . .
N1H S1H C1H F3H -49.8(3) . .
O4H S2H C2H F4H -177.1(3) . .
O3H S2H C2H F4H 59.3(4) . .
N1H S2H C2H F4H -62.8(4) . .
O4H S2H C2H F6H -55.2(4) . .
O3H S2H C2H F6H -178.8(3) . .
N1H S2H C2H F6H 59.0(4) . .
O4H S2H C2H F5H 63.2(3) . .
O3H S2H C2H F5H -60.4(3) . .
N1H S2H C2H F5H 177.4(3) . .
O2B Li2 S2I O4I -84.7(2) . .
O3I Li2 S2I O4I 132.5(3) . .
O2D Li2 S2I O4I 19.5(3) . .
O4E Li2 S2I O4I 171.5(4) 1_455 .
O2B Li2 S2I O3I 142.9(4) . .
O2D Li2 S2I O3I -113.0(4) . .
O4E Li2 S2I O3I 39.0(3) 1_455 .
O2B Li2 S2I N1I 36.1(3) . .
O3I Li2 S2I N1I -106.8(3) . .
O2D Li2 S2I N1I 140.2(2) . .
O4E Li2 S2I N1I -67.7(4) 1_455 .
O2B Li2 S2I C2I 153.1(3) . .
O3I Li2 S2I C2I 10.2(5) . .
O2D Li2 S2I C2I -102.8(3) . .
O4E Li2 S2I C2I 49.3(5) 1_455 .
O1I S1I O2I Li5 14.0(4) . .
N1I S1I O2I Li5 -120.0(3) . .
C1I S1I O2I Li5 129.6(4) . .
O3B Li5 O2I S1I -24.2(6) . .
O4C Li5 O2I S1I 154.2(3) 1_445 .
O2C Li5 O2I S1I -118.6(3) 1_445 .
O1B Li5 O2I S1I 63.7(4) . .
O4I S2I O3I Li2 -55.5(4) . .
N1I S2I O3I Li2 82.0(3) . .
C2I S2I O3I Li2 -172.3(3) . .
O2B Li2 O3I S2I -39.0(5) . .
O2D Li2 O3I S2I 73.1(4) . .
O4E Li2 O3I S2I -149.0(3) 1_455 .
O1I S1I N1I S2I 23.8(4) . .
O2I S1I N1I S2I 158.4(2) . .
C1I S1I N1I S2I -92.3(3) . .
O4I S2I N1I S1I 15.3(4) . .
O3I S2I N1I S1I -122.5(3) . .
C2I S2I N1I S1I 129.9(3) . .
Li2 S2I N1I S1I -92.0(3) . .
O1I S1I C1I F2I -174.8(4) . .
O2I S1I C1I F2I 60.9(4) . .
N1I S1I C1I F2I -51.1(4) . .
O1I S1I C1I F3I 64.6(4) . .
O2I S1I C1I F3I -59.7(4) . .
N1I S1I C1I F3I -171.7(4) . .
O1I S1I C1I F1I -54.9(4) . .
O2I S1I C1I F1I -179.3(4) . .
N1I S1I C1I F1I 68.8(4) . .
O4I S2I C2I F4I -176.6(3) . .
O3I S2I C2I F4I -52.0(4) . .
N1I S2I C2I F4I 60.9(4) . .
Li2 S2I C2I F4I -57.2(5) . .
O4I S2I C2I F5I 61.9(4) . .
O3I S2I C2I F5I -173.5(3) . .
N1I S2I C2I F5I -60.6(4) . .
Li2 S2I C2I F5I -178.7(3) . .
O4I S2I C2I F6I -56.9(4) . .
O3I S2I C2I F6I 67.8(4) . .
N1I S2I C2I F6I -179.3(3) . .
Li2 S2I C2I F6I 62.5(5) . .
O1J S1J O2J Li6 -22.1(5) . .
N1J S1J O2J Li6 111.6(4) . .
C1J S1J O2J Li6 -137.1(4) . .
O3F Li6 O2J S1J 30.4(6) . .
O1D Li6 O2J S1J -152.2(3) . .
O4D Li6 O2J S1J 120.0(4) . .
O1F Li6 O2J S1J -57.9(5) . .
O4J S2J O3J Li7 102.0(4) . .
N1J S2J O3J Li7 -35.2(5) . .
C2J S2J O3J Li7 -141.0(4) . .
O3C Li7 O3J S2J -118.9(4) 1_545 .
O2F Li7 O3J S2J -12.0(6) . .
O3L Li7 O3J S2J 114.2(4) 1_545 .
O1J S1J N1J S2J -28.1(3) . .
O2J S1J N1J S2J -163.0(2) . .
C1J S1J N1J S2J 88.1(3) . .
O4J S2J N1J S1J -19.5(4) . .
O3J S2J N1J S1J 117.4(3) . .
C2J S2J N1J S1J -134.4(3) . .
O1J S1J C1J F1J 61.6(4) . .
O2J S1J C1J F1J -174.1(3) . .
N1J S1J C1J F1J -61.8(4) . .
O1J S1J C1J F3J -59.4(4) . .
O2J S1J C1J F3J 64.9(3) . .
N1J S1J C1J F3J 177.2(3) . .
O1J S1J C1J F2J -178.7(3) . .
O2J S1J C1J F2J -54.4(3) . .
N1J S1J C1J F2J 57.9(3) . .
O4J S2J C2J F6J 177.0(3) . .
O3J S2J C2J F6J 53.4(4) . .
N1J S2J C2J F6J -60.5(3) . .
O4J S2J C2J F5J -62.2(4) . .
O3J S2J C2J F5J 174.2(4) . .
N1J S2J C2J F5J 60.3(4) . .
O4J S2J C2J F4J 56.1(4) . .
O3J S2J C2J F4J -67.5(4) . .
N1J S2J C2J F4J 178.7(3) . .
O2K S1K O1K Li8 -80.1(4) . .
N1K S1K O1K Li8 59.0(4) . .
C1K S1K O1K Li8 164.0(4) . .
O4H Li8 O1K S1K -16.0(6) . .
O1L Li8 O1K S1K 95.9(4) . .
O1C Li8 O1K S1K -131.3(4) . .
O3K S2K O4K Li4 -4.0(4) . .
N1K S2K O4K Li4 -138.7(3) . .
C2K S2K O4K Li4 110.9(3) . .
O1H Li4 O4K S2K -11.2(5) . .
O1E Li4 O4K S2K 166.4(2) . .
O3E Li4 O4K S2K -105.6(3) . .
O3H Li4 O4K S2K 75.3(3) . .
O3K S2K N1K S1K 21.1(3) . .
O4K S2K N1K S1K 156.4(2) . .
C2K S2K N1K S1K -94.3(3) . .
O2K S1K N1K S2K 32.3(3) . .
O1K S1K N1K S2K -107.0(3) . .
C1K S1K N1K S2K 144.0(3) . .
O2K S1K C1K F1K 58.1(3) . .
O1K S1K C1K F1K -177.1(3) . .
N1K S1K C1K F1K -63.4(3) . .
O2K S1K C1K F3K -60.5(3) . .
O1K S1K C1K F3K 64.3(3) . .
N1K S1K C1K F3K 178.0(3) . .
O2K S1K C1K F2K 179.4(3) . .
O1K S1K C1K F2K -55.8(3) . .
N1K S1K C1K F2K 57.9(3) . .
O3K S2K C2K F4K 178.3(3) . .
O4K S2K C2K F4K 54.4(3) . .
N1K S2K C2K F4K -58.4(3) . .
O3K S2K C2K F6K -60.2(3) . .
O4K S2K C2K F6K 175.9(3) . .
N1K S2K C2K F6K 63.1(4) . .
O3K S2K C2K F5K 59.0(3) . .
O4K S2K C2K F5K -64.9(3) . .
N1K S2K C2K F5K -177.6(3) . .
O2L S1L O1L Li8 -118.6(5) . .
N1L S1L O1L Li8 15.8(5) . .
C1L S1L O1L Li8 127.3(5) . .
O4H Li8 O1L S1L 172.0(3) . .
O1K Li8 O1L S1L 51.7(6) . .
O1C Li8 O1L S1L -77.2(6) . .
O1L S1L O2L Li1 176.2(3) . .
N1L S1L O2L Li1 44.6(4) . .
C1L S1L O2L Li1 -69.3(4) . .
O1A Li1 O2L S1L -118.9(4) . .
O3G Li1 O2L S1L 60.4(6) . .
O1G Li1 O2L S1L 145.4(3) . .
O4L Li1 O2L S1L -26.4(4) . .
O4L S2L O3L Li7 -143.8(4) . 1_565
N1L S2L O3L Li7 -10.1(5) . 1_565
C2L S2L O3L Li7 100.9(5) . 1_565
O3L S2L O4L Li1 169.4(3) . .
N1L S2L O4L Li1 38.9(4) . .
C2L S2L O4L Li1 -75.7(4) . .
O1A Li1 O4L S2L 98.5(3) . .
O3G Li1 O4L S2L -144.2(3) . .
O2L Li1 O4L S2L -18.1(4) . .
O1G Li1 O4L S2L -82(2) . .
O3L S2L N1L S1L -154.3(2) . .
O4L S2L N1L S1L -20.1(3) . .
C2L S2L N1L S1L 94.8(3) . .
O1L S1L N1L S2L -152.8(2) . .
O2L S1L N1L S2L -17.8(3) . .
C1L S1L N1L S2L 95.6(3) . .
O1L S1L C1L F2L -176.8(3) . .
O2L S1L C1L F2L 60.2(3) . .
N1L S1L C1L F2L -61.6(3) . .
O1L S1L C1L F1L -55.0(4) . .
O2L S1L C1L F1L -178.0(3) . .
N1L S1L C1L F1L 60.2(4) . .
O1L S1L C1L F3L 64.4(3) . .
O2L S1L C1L F3L -58.6(3) . .
N1L S1L C1L F3L 179.5(3) . .
O3L S2L C2L F6L -51.3(4) . .
O4L S2L C2L F6L -174.7(4) . .
N1L S2L C2L F6L 63.0(4) . .
O3L S2L C2L F5L 68.2(4) . .
O4L S2L C2L F5L -55.2(4) . .
N1L S2L C2L F5L -177.5(3) . .
O3L S2L C2L F4L -172.2(3) . .
O4L S2L C2L F4L 64.4(4) . .
N1L S2L C2L F4L -57.9(4) . .
C6M N1M C2M C3M -162.0(3) . .
C1M N1M C2M C3M 76.1(4) . .
C5M N1M C2M C3M -40.9(4) . .
N1M C2M C3M C4M 28.0(4) . .
C2M C3M C4M C5M -4.3(4) . .
C6M N1M C5M C4M 157.3(3) . .
C1M N1M C5M C4M -78.3(4) . .
C2M N1M C5M C4M 38.1(4) . .
C3M C4M C5M N1M -21.0(4) . .
C1M N1M C6M C7M -57.7(4) . .
C5M N1M C6M C7M 66.7(4) . .
C2M N1M C6M C7M -179.1(3) . .
N1M C6M C7M C8M -178.3(3) . .
C6M C7M C8M C9M -176.7(4) . .
C7M C8M C9M C10M -64.9(6) . .
C1N N1N C2N C3N 75.7(4) . .
C6N N1N C2N C3N -158.8(4) . .
C5N N1N C2N C3N -40.9(4) . .
N1N C2N C3N C4N 33.3(5) . .
C2N C3N C4N C5N -11.6(6) . .
C3N C4N C5N N1N -13.6(6) . .
C1N N1N C5N C4N -83.7(5) . .
C2N N1N C5N C4N 33.3(5) . .
C6N N1N C5N C4N 153.8(4) . .
C1N N1N C6N C7N 63.0(5) . .
C2N N1N C6N C7N -62.2(5) . .
C5N N1N C6N C7N -175.2(4) . .
N1N C6N C7N C8N 166.6(4) . .
C6N C7N C8N C9N 178.8(4) . .
C7N C8N C9N C10N -179.4(4) . .
C6O N1O C2O C3O -157.8(4) . .
C1O N1O C2O C3O 79.6(4) . .
C5O N1O C2O C3O -37.2(4) . .
N1O C2O C3O C4O 21.3(5) . .
C2O C3O C4O C5O 2.8(5) . .
C6O N1O C5O C4O 157.4(3) . .
C1O N1O C5O C4O -77.8(4) . .
C2O N1O C5O C4O 38.5(4) . .
C3O C4O C5O N1O -25.7(4) . .
C1O N1O C6O C7O -56.0(5) . .
C2O N1O C6O C7O -177.6(3) . .
C5O N1O C6O C7O 68.2(5) . .
N1O C6O C7O C8O -173.2(3) . .
C6O C7O C8O C9O -168.8(4) . .
C7O C8O C9O C10O -61.2(5) . .
C6P N1P C2P C3P -166.0(4) . .
C5P N1P C2P C3P -38.4(5) . .
C1P N1P C2P C3P 75.9(5) . .
N1P C2P C3P C4P 22.7(5) . .
C2P C3P C4P C5P 1.9(5) . .
C3P C4P C5P N1P -25.5(4) . .
C6P N1P C5P C4P 166.3(4) . .
C2P N1P C5P C4P 39.6(4) . .
C1P N1P C5P C4P -75.6(4) . .
C2P N1P C6P C7P 50.1(7) . .
C5P N1P C6P C7P -70.1(6) . .
C1P N1P C6P C7P 170.4(5) . .
N1P C6P C7P C8P 171.3(5) . .
C6P C7P C8P C9P -168.9(7) . .
C7P C8P C9P C10P 169.9(6) . .
